data_4333325
loop_
_publ_author_name
'Palacios, M. Dolores'
'Puerta, M. Carmen'
'Valerga, Pedro'
'Lled\'os, Agust\'i'
'Veilly, Edouard'

_publ_section_title
;
 Coordinatively Unsaturated Semisandwich Complexes of Ruthenium with
 Phosphinoamine Ligands and Related Species:&#x00A0; A Complex Containing
 (R,R)-1,2-Bis((diisopropylphosphino)amino)cyclohexane in a New
 Coordination Form \k3P,P&#x2018;,N-\h2-P,N
;
_journal_issue 17
_journal_name_full 'Inorganic Chemistry'
_journal_page_first 6958
_journal_page_last 6967
_journal_paper_doi 10.1021/ic700674c
_journal_volume 46
_journal_year 2007
_chemical_formula_moiety 'C23 H45 N4 P2 Ru 1+; C32 H12 B F24 1-'
_chemical_formula_sum 'C55 H57 B F24 N4 P2 Ru'
_chemical_formula_weight 1403.87
_chemical_name_common
;
[Ru(\h^5^C~5~H~5~)(N~2~){(\K^2^-P,P')-^i^Pr~2~PNH(C~6~H~10~)NHP^i^Pr~2~}]
[B{(C~6~H~3~(CF~3~)~2~}~4~]
;
_space_group_IT_number 4
_symmetry_cell_setting monoclinic
_symmetry_Int_Tables_number 4
_symmetry_space_group_name_Hall 'P 2yb'
_symmetry_space_group_name_H-M 'P 1 21 1'
_atom_sites_solution_hydrogens geom
_atom_sites_solution_primary direct
_atom_sites_solution_secondary difmap
_audit_creation_method SHELXL-97
_cell_angle_alpha 90.00
_cell_angle_beta 93.51(3)
_cell_angle_gamma 90.00
_cell_formula_units_Z 4
_cell_length_a 13.079(3)
_cell_length_b 17.540(4)
_cell_length_c 26.037(5)
_cell_measurement_reflns_used 9599
_cell_measurement_temperature 100(2)
_cell_measurement_theta_max 25.012
_cell_measurement_theta_min 2.437
_cell_volume 5962(2)
_computing_cell_refinement 'SAINT (Bruker, 2001)'
_computing_data_collection 'SMART (Bruker, 2001)'
_computing_data_reduction 'SAINT (Bruker, 2001)'
_computing_molecular_graphics 'ORTEP-3 vers. 1.08 (Faruggia, 2005)'
_computing_publication_material 'SHELXTL (Sheldrick, 2001)'
_computing_structure_refinement 'SHELXTL (Sheldrick, 2001)'
_computing_structure_solution 'SHELXTL (Sheldrick, 2001)'
_diffrn_ambient_temperature 100(2)
_diffrn_measured_fraction_theta_full 0.831
_diffrn_measured_fraction_theta_max 0.831
_diffrn_measurement_device_type 'Bruker SMART APEX CCD area detector'
_diffrn_measurement_method '1700 omega scan frames, 0.3 deg, 10 sec'
_diffrn_radiation_monochromator graphite
_diffrn_radiation_probe x-ray
_diffrn_radiation_type MoK\a
_diffrn_radiation_wavelength 0.71073
_diffrn_reflns_av_R_equivalents 0.0339
_diffrn_reflns_av_sigmaI/netI 0.0543
_diffrn_reflns_limit_h_max 15
_diffrn_reflns_limit_h_min -14
_diffrn_reflns_limit_k_max 20
_diffrn_reflns_limit_k_min -17
_diffrn_reflns_limit_l_max 30
_diffrn_reflns_limit_l_min -30
_diffrn_reflns_number 42054
_diffrn_reflns_theta_full 26.69
_diffrn_reflns_theta_max 26.69
_diffrn_reflns_theta_min 0.78
_diffrn_source 'fine-focus sealed tube'
_diffrn_source_type 'Bruker SMART APEX'
_diffrn_standards_decay_% 0.0110
_exptl_absorpt_coefficient_mu 0.433
_exptl_absorpt_correction_T_max 1.000
_exptl_absorpt_correction_T_min 0.844
_exptl_absorpt_correction_type multi-scan
_exptl_absorpt_process_details '(SADABS; Sheldrick, 2004)'
_exptl_crystal_colour yellow
_exptl_crystal_density_diffrn 1.564
_exptl_crystal_density_method 'not measured'
_exptl_crystal_description prism
_exptl_crystal_F_000 2840
_exptl_crystal_size_max 0.44
_exptl_crystal_size_mid 0.24
_exptl_crystal_size_min 0.17
_refine_diff_density_max 1.183
_refine_diff_density_min -1.588
_refine_diff_density_rms 0.100
_refine_ls_abs_structure_details 'Flack H D (1983), Acta Cryst. A39, 876-881'
_refine_ls_abs_structure_Flack 0.05(2)
_refine_ls_extinction_method none
_refine_ls_goodness_of_fit_ref 1.034
_refine_ls_hydrogen_treatment mixed
_refine_ls_matrix_type full
_refine_ls_number_parameters 1559
_refine_ls_number_reflns 19589
_refine_ls_number_restraints 1
_refine_ls_restrained_S_all 1.034
_refine_ls_R_factor_all 0.0613
_refine_ls_R_factor_gt 0.0600
_refine_ls_shift/su_max 0.011
_refine_ls_shift/su_mean 0.000
_refine_ls_structure_factor_coef Fsqd
_refine_ls_weighting_details 'calc w=1/[\s^2^(Fo^2^)+(0.0490P)^2^+24.7082P] where P=(Fo^2^+2Fc^2^)/3'
_refine_ls_weighting_scheme calc
_refine_ls_wR_factor_gt 0.1373
_refine_ls_wR_factor_ref 0.1382
_reflns_number_gt 19132
_reflns_number_total 19589
_reflns_threshold_expression >2sigma(I)
_cod_data_source_file ic700674csup1.cif
_cod_data_source_block pv0505
_cod_original_sg_symbol_H-M 'P 21'
_cod_database_code 4333325

loop_
_symmetry_equiv_pos_as_xyz
'x, y, z'
'-x, y+1/2, -z'

loop_
_atom_site_label
_atom_site_type_symbol
_atom_site_fract_x
_atom_site_fract_y
_atom_site_fract_z
_atom_site_U_iso_or_equiv
_atom_site_adp_type
_atom_site_occupancy
_atom_site_symmetry_multiplicity
_atom_site_calc_flag
_atom_site_refinement_flags
Ru2 Ru 0.30791(3) 0.58795(3) 0.192326(18) 0.01901(12) Uani 1 1 d .
Ru1 Ru 0.32505(3) 0.59523(3) 0.696155(16) 0.01581(11) Uani 1 1 d .
P1 P 0.22457(12) 0.50447(9) 0.65905(6) 0.0167(3) Uani 1 1 d .
P2 P 0.39318(11) 0.63761(10) 0.61689(6) 0.0165(3) Uani 1 1 d .
N1 N 0.2152(4) 0.6711(3) 0.68883(18) 0.0142(10) Uani 1 1 d .
N2 N 0.1554(4) 0.7148(3) 0.6881(2) 0.0249(12) Uani 1 1 d .
N3 N 0.2151(4) 0.5140(3) 0.5948(2) 0.0223(12) Uani 1 1 d .
H3 H 0.2421 0.4790 0.5756 0.027 Uiso 1 1 calc R
N4 N 0.3067(4) 0.6724(3) 0.57664(19) 0.0204(12) Uani 1 1 d .
H4 H 0.2990 0.7223 0.5764 0.024 Uiso 1 1 calc R
C1 C 0.4755(5) 0.5842(5) 0.7323(2) 0.0279(15) Uani 1 1 d .
H1 H 0.5419 0.5872 0.7153 0.033 Uiso 1 1 calc R
C2 C 0.4190(6) 0.5185(5) 0.7416(2) 0.0318(18) Uani 1 1 d .
H2 H 0.4379 0.4659 0.7308 0.038 Uiso 1 1 calc R
C3 C 0.3292(6) 0.5376(5) 0.7713(3) 0.0328(18) Uani 1 1 d .
H3A H 0.2772 0.5008 0.7831 0.039 Uiso 1 1 calc R
C4 C 0.3307(5) 0.6159(5) 0.7800(2) 0.0321(13) Uani 1 1 d .
H4A H 0.2793 0.6453 0.7989 0.039 Uiso 1 1 calc R
C5 C 0.4205(5) 0.6480(5) 0.7562(2) 0.0321(13) Uani 1 1 d .
H5 H 0.4426 0.7026 0.7574 0.039 Uiso 1 1 calc R
C6 C 0.0882(5) 0.5085(4) 0.6851(2) 0.0234(14) Uani 1 1 d .
H6 H 0.0546 0.5538 0.6678 0.028 Uiso 1 1 calc R
C7 C 0.0714(5) 0.5192(5) 0.7431(3) 0.0307(17) Uani 1 1 d .
H7A H -0.0021 0.5233 0.7480 0.046 Uiso 1 1 calc R
H7B H 0.1061 0.5658 0.7556 0.046 Uiso 1 1 calc R
H7C H 0.0998 0.4753 0.7624 0.046 Uiso 1 1 calc R
C8 C 0.0236(5) 0.4406(4) 0.6664(3) 0.0335(17) Uani 1 1 d .
H8A H 0.0437 0.3955 0.6868 0.050 Uiso 1 1 calc R
H8B H 0.0345 0.4309 0.6301 0.050 Uiso 1 1 calc R
H8C H -0.0490 0.4516 0.6703 0.050 Uiso 1 1 calc R
C9 C 0.2573(5) 0.4021(4) 0.6595(3) 0.0291(16) Uani 1 1 d .
H9 H 0.2014 0.3772 0.6376 0.035 Uiso 1 1 calc R
C10 C 0.3609(5) 0.3845(4) 0.6310(3) 0.0323(17) Uani 1 1 d .
H10A H 0.4204 0.4000 0.6532 0.048 Uiso 1 1 calc R
H10B H 0.3600 0.4132 0.5986 0.048 Uiso 1 1 calc R
H10C H 0.3650 0.3299 0.6237 0.048 Uiso 1 1 calc R
C11 C 0.2531(6) 0.3648(4) 0.7115(3) 0.0396(19) Uani 1 1 d .
H11A H 0.2623 0.3096 0.7080 0.059 Uiso 1 1 calc R
H11B H 0.1865 0.3751 0.7254 0.059 Uiso 1 1 calc R
H11C H 0.3077 0.3854 0.7350 0.059 Uiso 1 1 calc R
C12 C 0.1636(4) 0.5786(4) 0.5705(2) 0.0221(14) Uani 1 1 d .
H12 H 0.1308 0.6098 0.5971 0.027 Uiso 1 1 calc R
C13 C 0.2422(5) 0.6300(4) 0.5417(2) 0.0204(14) Uani 1 1 d .
H13 H 0.2832 0.5985 0.5184 0.024 Uiso 1 1 calc R
C14 C 0.1868(5) 0.6925(4) 0.5126(3) 0.0276(16) Uani 1 1 d .
H14A H 0.1515 0.7257 0.5366 0.033 Uiso 1 1 calc R
H14B H 0.2361 0.7240 0.4945 0.033 Uiso 1 1 calc R
C15 C 0.1119(6) 0.6584(5) 0.4753(3) 0.042(2) Uani 1 1 d .
H15A H 0.1472 0.6251 0.4513 0.050 Uiso 1 1 calc R
H15B H 0.0756 0.6989 0.4550 0.050 Uiso 1 1 calc R
C16 C 0.0338(5) 0.6109(5) 0.5047(3) 0.039(2) Uani 1 1 d .
H16A H -0.0016 0.6448 0.5283 0.047 Uiso 1 1 calc R
H16B H -0.0185 0.5892 0.4798 0.047 Uiso 1 1 calc R
C17 C 0.0854(5) 0.5472(5) 0.5352(3) 0.0339(17) Uani 1 1 d .
H17A H 0.0343 0.5194 0.5546 0.041 Uiso 1 1 calc R
H17B H 0.1165 0.5108 0.5116 0.041 Uiso 1 1 calc R
C18 C 0.4734(5) 0.5729(4) 0.5755(2) 0.0238(15) Uani 1 1 d .
H18 H 0.4234 0.5356 0.5594 0.029 Uiso 1 1 calc R
C19 C 0.5517(5) 0.5254(4) 0.6041(3) 0.0304(17) Uani 1 1 d .
H19A H 0.5731 0.4840 0.5818 0.046 Uiso 1 1 calc R
H19B H 0.5225 0.5038 0.6346 0.046 Uiso 1 1 calc R
H19C H 0.6112 0.5570 0.6146 0.046 Uiso 1 1 calc R
C20 C 0.5238(5) 0.6129(4) 0.5283(2) 0.0321(18) Uani 1 1 d .
H20A H 0.5751 0.6500 0.5412 0.048 Uiso 1 1 calc R
H20B H 0.4706 0.6389 0.5067 0.048 Uiso 1 1 calc R
H20C H 0.5569 0.5742 0.5077 0.048 Uiso 1 1 calc R
C21 C 0.4670(5) 0.7285(4) 0.6199(3) 0.0284(16) Uani 1 1 d .
H21 H 0.4750 0.7457 0.5837 0.034 Uiso 1 1 calc R
C22 C 0.5693(5) 0.7215(5) 0.6450(3) 0.0322(17) Uani 1 1 d .
H22A H 0.6072 0.7690 0.6407 0.048 Uiso 1 1 calc R
H22B H 0.6056 0.6793 0.6295 0.048 Uiso 1 1 calc R
H22C H 0.5638 0.7114 0.6818 0.048 Uiso 1 1 calc R
C23 C 0.4024(5) 0.7908(4) 0.6470(3) 0.0304(17) Uani 1 1 d .
H23A H 0.3927 0.7752 0.6825 0.046 Uiso 1 1 calc R
H23B H 0.3355 0.7964 0.6283 0.046 Uiso 1 1 calc R
H23C H 0.4388 0.8397 0.6471 0.046 Uiso 1 1 calc R
P3 P 0.36733(12) 0.58269(14) 0.10642(6) 0.0319(4) Uani 1 1 d .
P4 P 0.21265(12) 0.47987(10) 0.17969(6) 0.0182(3) Uani 1 1 d .
N5 N 0.2009(4) 0.6581(3) 0.1722(3) 0.0303(14) Uani 1 1 d .
N6 N 0.1457(6) 0.7022(4) 0.1634(3) 0.052(2) Uani 1 1 d .
N7 N 0.2811(4) 0.5994(4) 0.0619(2) 0.0404(16) Uani 1 1 d .
H7 H 0.2855 0.6434 0.0459 0.048 Uiso 1 1 calc R
N8 N 0.1779(4) 0.4662(3) 0.1198(2) 0.0277(13) Uani 1 1 d .
H8 H 0.1908 0.4219 0.1058 0.033 Uiso 1 1 calc R
C24 C 0.4631(5) 0.6013(5) 0.2217(2) 0.0307(12) Uani 1 1 d .
H24 H 0.5267 0.5984 0.2023 0.037 Uiso 1 1 calc R
C25 C 0.4125(5) 0.5406(5) 0.2471(3) 0.0307(12) Uani 1 1 d .
H25 H 0.4351 0.4861 0.2474 0.037 Uiso 1 1 calc R
C26 C 0.3268(5) 0.5704(5) 0.2759(3) 0.0332(19) Uani 1 1 d .
H26 H 0.2808 0.5396 0.2971 0.040 Uiso 1 1 calc R
C27 C 0.3209(6) 0.6484(5) 0.2677(3) 0.0356(19) Uani 1 1 d .
H27 H 0.2701 0.6845 0.2815 0.043 Uiso 1 1 calc R
C28 C 0.4071(6) 0.6680(5) 0.2347(3) 0.0350(18) Uani 1 1 d .
H28 H 0.4225 0.7207 0.2227 0.042 Uiso 1 1 calc R
C29 C 0.4568(6) 0.6637(6) 0.0915(4) 0.059(3) Uani 1 1 d .
H29 H 0.5112 0.6627 0.1202 0.071 Uiso 1 1 calc R
C30 C 0.3981(9) 0.7395(6) 0.0991(5) 0.080(4) Uani 1 1 d .
H30A H 0.4424 0.7827 0.0915 0.121 Uiso 1 1 calc R
H30B H 0.3785 0.7430 0.1347 0.121 Uiso 1 1 calc R
H30C H 0.3365 0.7407 0.0757 0.121 Uiso 1 1 calc R
C31 C 0.5185(8) 0.6550(10) 0.0396(4) 0.105(6) Uani 1 1 d .
H31A H 0.4700 0.6567 0.0094 0.158 Uiso 1 1 calc R
H31B H 0.5551 0.6062 0.0403 0.158 Uiso 1 1 calc R
H31C H 0.5678 0.6968 0.0377 0.158 Uiso 1 1 calc R
C32 C 0.4327(6) 0.4935(6) 0.0860(3) 0.042(2) Uani 1 1 d .
H32 H 0.3866 0.4508 0.0951 0.051 Uiso 1 1 calc R
C33 C 0.5302(5) 0.4791(5) 0.1153(3) 0.0337(17) Uani 1 1 d .
H33A H 0.5559 0.4286 0.1064 0.051 Uiso 1 1 calc R
H33B H 0.5196 0.4810 0.1522 0.051 Uiso 1 1 calc R
H33C H 0.5802 0.5180 0.1068 0.051 Uiso 1 1 calc R
C34 C 0.4552(7) 0.4799(8) 0.0292(3) 0.085(5) Uani 1 1 d .
H34A H 0.5026 0.5191 0.0182 0.128 Uiso 1 1 calc R
H34B H 0.3912 0.4826 0.0077 0.128 Uiso 1 1 calc R
H34C H 0.4862 0.4294 0.0257 0.128 Uiso 1 1 calc R
C35 C 0.1980(5) 0.5515(5) 0.0450(3) 0.0323(17) Uani 1 1 d .
H35 H 0.2254 0.5059 0.0273 0.039 Uiso 1 1 calc R
C36 C 0.1266(5) 0.5239(4) 0.0884(3) 0.0253(15) Uani 1 1 d .
H36 H 0.1090 0.5682 0.1104 0.030 Uiso 1 1 calc R
C37 C 0.0309(6) 0.4854(4) 0.0680(3) 0.0362(18) Uani 1 1 d .
H37A H 0.0481 0.4368 0.0512 0.043 Uiso 1 1 calc R
H37B H -0.0131 0.4738 0.0966 0.043 Uiso 1 1 calc R
C38 C -0.0245(6) 0.5359(5) 0.0305(3) 0.047(2) Uani 1 1 d .
H38A H -0.0480 0.5821 0.0481 0.056 Uiso 1 1 calc R
H38B H -0.0855 0.5091 0.0149 0.056 Uiso 1 1 calc R
C39 C 0.0487(6) 0.5594(5) -0.0131(3) 0.048(2) Uani 1 1 d .
H39A H 0.0696 0.5128 -0.0312 0.057 Uiso 1 1 calc R
H39B H 0.0100 0.5920 -0.0385 0.057 Uiso 1 1 calc R
C40 C 0.1409(6) 0.6002(5) 0.0062(3) 0.0421(19) Uani 1 1 d .
H40A H 0.1216 0.6490 0.0222 0.050 Uiso 1 1 calc R
H40B H 0.1846 0.6118 -0.0225 0.050 Uiso 1 1 calc R
C41 C 0.0944(5) 0.4694(4) 0.2235(3) 0.0308(16) Uani 1 1 d .
H41 H 0.1239 0.4616 0.2595 0.037 Uiso 1 1 calc R
C42 C 0.0295(6) 0.3996(5) 0.2101(3) 0.0389(19) Uani 1 1 d .
H42A H -0.0259 0.3959 0.2336 0.058 Uiso 1 1 calc R
H42B H 0.0724 0.3538 0.2133 0.058 Uiso 1 1 calc R
H42C H 0.0003 0.4041 0.1746 0.058 Uiso 1 1 calc R
C43 C 0.0289(6) 0.5396(5) 0.2247(3) 0.0381(18) Uani 1 1 d .
H43A H 0.0046 0.5531 0.1895 0.057 Uiso 1 1 calc R
H43B H 0.0693 0.5818 0.2400 0.057 Uiso 1 1 calc R
H43C H -0.0299 0.5296 0.2453 0.057 Uiso 1 1 calc R
C44 C 0.2871(6) 0.3914(4) 0.1916(3) 0.0285(16) Uani 1 1 d .
H44 H 0.3600 0.4056 0.1869 0.034 Uiso 1 1 calc R
C45 C 0.2660(6) 0.3228(4) 0.1573(3) 0.040(2) Uani 1 1 d .
H45A H 0.3081 0.2798 0.1700 0.060 Uiso 1 1 calc R
H45B H 0.2828 0.3351 0.1221 0.060 Uiso 1 1 calc R
H45C H 0.1934 0.3090 0.1576 0.060 Uiso 1 1 calc R
C46 C 0.2839(7) 0.3689(5) 0.2482(3) 0.043(2) Uani 1 1 d .
H46A H 0.2157 0.3491 0.2545 0.065 Uiso 1 1 calc R
H46B H 0.2985 0.4136 0.2699 0.065 Uiso 1 1 calc R
H46C H 0.3354 0.3294 0.2564 0.065 Uiso 1 1 calc R
F1 F 0.3071(3) 0.7135(2) 0.38617(16) 0.0328(10) Uani 1 1 d .
F2 F 0.4441(3) 0.7558(2) 0.34672(16) 0.0322(10) Uani 1 1 d .
F3 F 0.4301(3) 0.7588(2) 0.42897(17) 0.0393(11) Uani 1 1 d .
F4 F 0.4430(4) 0.3836(3) 0.4462(3) 0.075(2) Uani 1 1 d .
F5 F 0.3403(6) 0.4075(4) 0.3934(4) 0.121(3) Uani 1 1 d .
F6 F 0.3155(6) 0.4577(3) 0.4645(4) 0.126(4) Uani 1 1 d .
F7 F 1.1142(4) 0.3983(7) 0.3783(4) 0.157(5) Uani 1 1 d .
F8 F 1.0210(4) 0.3493(3) 0.32412(16) 0.0431(12) Uani 1 1 d .
F9 F 1.0424(6) 0.2910(4) 0.3926(2) 0.100(3) Uani 1 1 d .
F10 F 0.8061(3) 0.4866(3) 0.55732(15) 0.0406(11) Uani 1 1 d .
F11 F 0.7222(3) 0.3863(3) 0.54111(15) 0.0371(10) Uani 1 1 d .
F12 F 0.8810(4) 0.3790(3) 0.55538(16) 0.0510(14) Uani 1 1 d .
F13 F 0.6981(4) 0.7939(4) 0.4888(2) 0.073(2) Uani 1 1 d .
F14 F 0.8372(4) 0.8562(3) 0.4811(2) 0.0598(15) Uani 1 1 d .
F15 F 0.8253(6) 0.7565(4) 0.52360(19) 0.095(3) Uani 1 1 d .
F16 F 1.1064(3) 0.7816(2) 0.35524(15) 0.0302(10) Uani 1 1 d .
F17 F 1.1103(3) 0.6630(3) 0.33608(18) 0.0393(11) Uani 1 1 d .
F18 F 1.0388(3) 0.7428(3) 0.28743(15) 0.0393(11) Uani 1 1 d .
F19 F 0.7860(6) 0.7154(3) 0.1950(2) 0.084(2) Uani 1 1 d .
F20 F 0.6922(6) 0.6590(5) 0.1467(3) 0.141(4) Uani 1 1 d .
F21 F 0.8398(6) 0.6348(3) 0.1402(3) 0.097(3) Uani 1 1 d .
F22 F 0.7083(3) 0.3686(2) 0.16127(14) 0.0303(9) Uani 1 1 d .
F23 F 0.7462(3) 0.3230(2) 0.23423(16) 0.0328(10) Uani 1 1 d .
F24 F 0.5931(3) 0.3611(2) 0.22385(15) 0.0324(9) Uani 1 1 d .
C47 C 0.6147(5) 0.5636(3) 0.3827(2) 0.0155(13) Uani 1 1 d .
C48 C 0.5612(4) 0.6314(4) 0.3773(2) 0.0150(12) Uani 1 1 d .
H48 H 0.5953 0.6749 0.3648 0.018 Uiso 1 1 calc R
C49 C 0.4566(5) 0.6387(4) 0.3897(2) 0.0175(13) Uani 1 1 d .
C50 C 0.3997(5) 0.5767(4) 0.4079(2) 0.0199(14) Uani 1 1 d .
H50 H 0.3301 0.5817 0.4159 0.024 Uiso 1 1 calc R
C51 C 0.4515(5) 0.5087(4) 0.4132(3) 0.0228(14) Uani 1 1 d .
C52 C 0.5549(4) 0.5018(4) 0.4013(2) 0.0172(13) Uani 1 1 d .
H52 H 0.5870 0.4535 0.4059 0.021 Uiso 1 1 calc R
C53 C 0.4082(5) 0.7162(4) 0.3875(2) 0.0211(14) Uani 1 1 d .
C54 C 0.3898(5) 0.4394(5) 0.4320(4) 0.040(2) Uani 1 1 d .
C55 C 0.7959(4) 0.4892(4) 0.3943(2) 0.0158(12) Uani 1 1 d .
C56 C 0.8784(4) 0.4489(4) 0.3721(2) 0.0188(13) Uani 1 1 d .
H56 H 0.8896 0.4564 0.3368 0.023 Uiso 1 1 calc R
C57 C 0.9399(5) 0.4015(4) 0.3997(3) 0.0239(15) Uani 1 1 d .
C58 C 0.9200(5) 0.3921(4) 0.4520(2) 0.0214(14) Uani 1 1 d .
H58 H 0.9634 0.3593 0.4725 0.026 Uiso 1 1 calc R
C59 C 0.8384(5) 0.4293(4) 0.4754(2) 0.0188(13) Uani 1 1 d .
C60 C 0.7779(5) 0.4779(4) 0.4475(2) 0.0176(13) Uani 1 1 d .
H60 H 0.7242 0.5042 0.4629 0.021 Uiso 1 1 calc R
C61 C 1.0297(6) 0.3613(6) 0.3732(3) 0.045(2) Uani 1 1 d .
C62 C 0.8130(5) 0.4204(4) 0.5328(3) 0.0257(15) Uani 1 1 d .
C63 C 0.7987(4) 0.6334(3) 0.3789(2) 0.0139(12) Uani 1 1 d .
C64 C 0.7711(4) 0.6804(3) 0.4213(2) 0.0152(13) Uani 1 1 d .
H64 H 0.7123 0.6688 0.4395 0.018 Uiso 1 1 calc R
C65 C 0.8303(5) 0.7413(4) 0.4347(2) 0.0174(13) Uani 1 1 d .
C66 C 0.9200(5) 0.7579(4) 0.4082(2) 0.0192(14) Uani 1 1 d .
H66 H 0.9597 0.8012 0.4185 0.023 Uiso 1 1 calc R
C67 C 0.9526(5) 0.7130(3) 0.3673(2) 0.0169(13) Uani 1 1 d .
C68 C 0.8917(4) 0.6510(3) 0.3531(2) 0.0160(13) Uani 1 1 d .
H68 H 0.9110 0.6192 0.3258 0.019 Uiso 1 1 calc R
C69 C 0.7975(5) 0.7865(4) 0.4815(2) 0.0228(14) Uani 1 1 d .
C70 C 1.0514(5) 0.7249(4) 0.3364(3) 0.0277(16) Uani 1 1 d .
C71 C 0.7397(4) 0.5414(4) 0.3022(2) 0.0155(9) Uani 1 1 d .
C72 C 0.7537(4) 0.6005(4) 0.2663(2) 0.0155(9) Uani 1 1 d .
H72 H 0.7629 0.6512 0.2785 0.019 Uiso 1 1 calc R
C73 C 0.7544(4) 0.5866(5) 0.2135(2) 0.0236(13) Uani 1 1 d .
C74 C 0.7382(5) 0.5139(4) 0.1943(2) 0.0210(14) Uani 1 1 d .
H74 H 0.7399 0.5033 0.1586 0.025 Uiso 1 1 calc R
C75 C 0.7189(4) 0.4559(3) 0.2303(2) 0.0146(12) Uani 1 1 d .
C76 C 0.7187(4) 0.4692(3) 0.2827(2) 0.0168(13) Uani 1 1 d .
H76 H 0.7042 0.4287 0.3054 0.020 Uiso 1 1 calc R
C77 C 0.7760(6) 0.6506(4) 0.1757(2) 0.0315(17) Uani 1 1 d .
C78 C 0.6919(5) 0.3774(4) 0.2113(2) 0.0210(14) Uani 1 1 d .
B1 B 0.7360(5) 0.5563(4) 0.3640(3) 0.0136(13) Uani 1 1 d .
F25 F 0.6674(3) 0.2236(3) 0.1048(2) 0.0576(15) Uani 1 1 d .
F26 F 0.5331(4) 0.2622(3) 0.1462(2) 0.0584(14) Uani 1 1 d .
F27 F 0.5345(4) 0.2575(3) 0.0661(2) 0.0635(17) Uani 1 1 d .
F28 F 0.5789(3) -0.1181(2) 0.07242(16) 0.0341(10) Uani 1 1 d .
F29 F 0.7087(3) -0.0494(3) 0.0852(3) 0.0641(17) Uani 1 1 d .
F30 F 0.6203(4) -0.0974(3) 0.14892(18) 0.0622(16) Uani 1 1 d .
F31 F -0.1137(4) 0.2805(3) 0.13370(18) 0.0435(13) Uani 1 1 d .
F32 F -0.0723(3) 0.2097(3) 0.19553(15) 0.0397(11) Uani 1 1 d .
F33 F -0.1412(3) 0.1595(3) 0.1323(2) 0.0543(14) Uani 1 1 d .
F34 F 0.1288(4) 0.3188(3) -0.01056(19) 0.0503(13) Uani 1 1 d .
F35 F 0.2193(4) 0.2248(3) -0.03557(17) 0.0571(15) Uani 1 1 d .
F36 F 0.2804(4) 0.3051(4) 0.0135(2) 0.074(2) Uani 1 1 d .
F37 F -0.1106(4) -0.1026(4) 0.1388(2) 0.0641(17) Uani 1 1 d .
F38 F -0.0174(3) -0.1643(2) 0.18897(14) 0.0319(9) Uani 1 1 d .
F39 F -0.0613(4) -0.2161(3) 0.11910(17) 0.0523(14) Uani 1 1 d .
F40 F 0.2138(9) -0.2181(4) -0.0153(3) 0.146(4) Uani 1 1 d .
F41 F 0.3107(5) -0.1274(5) -0.0261(3) 0.104(3) Uani 1 1 d .
F42 F 0.1675(7) -0.1210(7) -0.0486(2) 0.165(5) Uani 1 1 d .
F43 F 0.2119(3) 0.2196(2) 0.31128(15) 0.0314(9) Uani 1 1 d .
F44 F 0.1751(4) 0.1383(3) 0.36921(16) 0.0527(14) Uani 1 1 d .
F45 F 0.0674(3) 0.1652(3) 0.3130(2) 0.0500(14) Uani 1 1 d .
F46 F 0.2611(3) -0.1691(2) 0.27176(16) 0.0334(10) Uani 1 1 d .
F47 F 0.4084(3) -0.1212(2) 0.28043(18) 0.0400(11) Uani 1 1 d .
F48 F 0.2928(3) -0.1167(2) 0.34294(14) 0.0324(10) Uani 1 1 d .
C79 C 0.3759(4) 0.0591(4) 0.1192(2) 0.0156(13) Uani 1 1 d .
C80 C 0.4229(4) 0.1308(4) 0.1172(2) 0.0152(13) Uani 1 1 d .
H80 H 0.3826 0.1749 0.1221 0.018 Uiso 1 1 calc R
C81 C 0.5257(5) 0.1399(4) 0.1085(2) 0.0210(14) Uani 1 1 d .
C82 C 0.5903(5) 0.0772(4) 0.1029(2) 0.0211(15) Uani 1 1 d .
H82 H 0.6608 0.0835 0.0969 0.025 Uiso 1 1 calc R
C83 C 0.5467(4) 0.0057(4) 0.1066(2) 0.0177(13) Uani 1 1 d .
C84 C 0.4409(5) -0.0032(4) 0.1137(2) 0.0187(13) Uani 1 1 d .
H84 H 0.4132 -0.0532 0.1148 0.022 Uiso 1 1 calc R
C85 C 0.5687(5) 0.2203(4) 0.1054(3) 0.0286(16) Uani 1 1 d .
C86 C 0.6141(6) -0.0637(4) 0.1034(3) 0.0304(17) Uani 1 1 d .
C87 C 0.1858(5) 0.1232(4) 0.1140(2) 0.0206(14) Uani 1 1 d .
C88 C 0.0899(5) 0.1404(3) 0.1363(2) 0.0179(13) Uani 1 1 d .
H88 H 0.0688 0.1106 0.1642 0.021 Uiso 1 1 calc R
C89 C 0.0293(5) 0.1990(4) 0.1178(2) 0.0201(13) Uani 1 1 d .
C90 C 0.0614(5) 0.2411(4) 0.0759(2) 0.0202(13) Uani 1 1 d .
H90 H 0.0207 0.2828 0.0635 0.024 Uiso 1 1 calc R
C91 C 0.1542(5) 0.2232(4) 0.0511(2) 0.0222(14) Uani 1 1 d .
C92 C 0.2148(5) 0.1645(4) 0.0695(2) 0.0191(13) Uani 1 1 d .
H92 H 0.2752 0.1513 0.0530 0.023 Uiso 1 1 calc R
C93 C -0.0735(5) 0.2120(4) 0.1447(2) 0.0259(15) Uani 1 1 d .
C94 C 0.1938(5) 0.2681(4) 0.0043(3) 0.0272(16) Uani 1 1 d .
C95 C 0.1999(4) -0.0247(4) 0.1095(2) 0.0169(9) Uani 1 1 d .
C96 C 0.1126(4) -0.0590(4) 0.1334(2) 0.0169(9) Uani 1 1 d .
H96 H 0.0910 -0.0388 0.1649 0.020 Uiso 1 1 calc R
C97 C 0.0626(5) -0.1189(4) 0.1114(2) 0.0209(14) Uani 1 1 d .
C98 C 0.0980(5) -0.1477(4) 0.0645(2) 0.0253(15) Uani 1 1 d .
H98 H 0.0647 -0.1910 0.0492 0.030 Uiso 1 1 calc R
C99 C 0.1826(5) -0.1140(4) 0.0393(2) 0.0229(14) Uani 1 1 d .
C100 C 0.2323(5) -0.0541(4) 0.0617(2) 0.0217(14) Uani 1 1 d .
H100 H 0.2885 -0.0316 0.0459 0.026 Uiso 1 1 calc R
C101 C -0.0313(5) -0.1505(4) 0.1393(3) 0.0290(16) Uani 1 1 d .
C102 C 0.2221(6) -0.1457(5) -0.0109(3) 0.0358(18) Uani 1 1 d .
C103 C 0.2440(4) 0.0439(4) 0.1974(2) 0.0188(13) Uani 1 1 d .
C104 C 0.2139(4) 0.1020(4) 0.2324(2) 0.0161(12) Uani 1 1 d .
H104 H 0.1953 0.1505 0.2184 0.019 Uiso 1 1 calc R
C105 C 0.2100(4) 0.0920(4) 0.2855(2) 0.0184(12) Uani 1 1 d .
C106 C 0.2392(5) 0.0218(4) 0.3060(2) 0.0187(14) Uani 1 1 d .
H106 H 0.2367 0.0121 0.3418 0.022 Uiso 1 1 calc R
C107 C 0.2725(4) -0.0347(4) 0.2726(2) 0.0167(13) Uani 1 1 d .
C108 C 0.2746(4) -0.0239(3) 0.2200(2) 0.0155(12) Uani 1 1 d .
H108 H 0.2976 -0.0641 0.1991 0.019 Uiso 1 1 calc R
C109 C 0.1670(5) 0.1525(4) 0.3199(2) 0.0235(14) Uani 1 1 d .
C110 C 0.3087(5) -0.1092(4) 0.2929(2) 0.0183(13) Uani 1 1 d .
B2 B 0.2520(5) 0.0507(4) 0.1339(3) 0.0171(14) Uani 1 1 d .

loop_
_atom_site_aniso_label
_atom_site_aniso_U_11
_atom_site_aniso_U_22
_atom_site_aniso_U_33
_atom_site_aniso_U_23
_atom_site_aniso_U_13
_atom_site_aniso_U_12
Ru2 0.0173(2) 0.0150(3) 0.0243(2) -0.0008(2) -0.00258(17) 0.0022(2)
Ru1 0.0148(2) 0.0189(3) 0.0132(2) -0.0011(2) -0.00348(15) 0.0046(2)
P1 0.0162(8) 0.0141(9) 0.0194(8) 0.0000(6) -0.0009(6) 0.0018(6)
P2 0.0154(7) 0.0202(9) 0.0132(7) -0.0008(6) -0.0038(6) 0.0044(6)
N1 0.016(3) 0.015(3) 0.012(2) -0.001(2) 0.0033(19) 0.005(2)
N2 0.022(3) 0.025(3) 0.027(3) -0.007(2) -0.003(2) 0.002(3)
N3 0.019(3) 0.021(3) 0.026(3) -0.011(2) -0.007(2) 0.003(2)
N4 0.021(3) 0.017(3) 0.022(3) 0.002(2) -0.008(2) 0.006(2)
C1 0.026(3) 0.039(4) 0.019(3) -0.002(3) -0.003(2) 0.006(4)
C2 0.033(4) 0.044(5) 0.016(3) -0.004(3) -0.014(3) 0.008(3)
C3 0.036(4) 0.038(5) 0.022(4) 0.008(3) -0.011(3) -0.003(3)
C4 0.030(3) 0.054(4) 0.011(2) -0.008(2) -0.0124(18) 0.008(2)
C5 0.030(3) 0.054(4) 0.011(2) -0.008(2) -0.0124(18) 0.008(2)
C6 0.021(3) 0.025(4) 0.024(3) 0.004(3) 0.002(3) 0.001(3)
C7 0.026(4) 0.041(5) 0.027(4) 0.009(3) 0.015(3) -0.003(3)
C8 0.021(3) 0.022(4) 0.057(5) -0.008(3) 0.000(3) -0.002(3)
C9 0.030(4) 0.011(3) 0.046(4) 0.002(3) 0.001(3) 0.005(3)
C10 0.020(3) 0.019(4) 0.056(5) 0.003(3) -0.006(3) 0.013(3)
C11 0.049(5) 0.019(4) 0.050(5) 0.019(3) -0.004(4) 0.005(3)
C12 0.018(3) 0.026(4) 0.021(3) -0.001(3) -0.006(2) 0.008(3)
C13 0.022(3) 0.026(4) 0.012(3) 0.001(3) -0.004(2) 0.006(3)
C14 0.022(3) 0.033(4) 0.028(4) 0.007(3) 0.002(3) 0.005(3)
C15 0.037(4) 0.057(6) 0.029(4) 0.010(4) -0.014(3) 0.013(4)
C16 0.019(3) 0.058(6) 0.038(4) 0.002(4) -0.023(3) -0.004(3)
C17 0.026(4) 0.045(5) 0.030(4) -0.005(3) -0.008(3) -0.003(3)
C18 0.015(3) 0.032(4) 0.024(3) -0.012(3) -0.001(2) 0.006(3)
C19 0.018(3) 0.043(5) 0.030(4) -0.014(3) -0.004(3) 0.009(3)
C20 0.031(4) 0.043(5) 0.022(3) -0.008(3) -0.003(3) 0.000(3)
C21 0.025(3) 0.032(4) 0.028(4) 0.001(3) -0.003(3) -0.007(3)
C22 0.025(4) 0.035(4) 0.036(4) -0.004(3) -0.003(3) -0.008(3)
C23 0.031(4) 0.017(4) 0.041(4) 0.003(3) -0.012(3) -0.006(3)
P3 0.0200(8) 0.0488(13) 0.0262(8) 0.0147(9) -0.0025(6) -0.0016(9)
P4 0.0206(8) 0.0127(8) 0.0208(8) -0.0011(6) -0.0033(6) 0.0013(6)
N5 0.027(3) 0.008(3) 0.055(4) -0.002(3) -0.008(3) 0.005(3)
N6 0.045(4) 0.024(4) 0.086(6) -0.008(4) -0.007(4) 0.004(3)
N7 0.029(3) 0.050(4) 0.041(3) 0.024(4) -0.009(2) -0.008(3)
N8 0.033(3) 0.022(3) 0.026(3) -0.003(2) -0.010(2) 0.010(3)
C24 0.027(2) 0.038(3) 0.026(2) -0.014(2) -0.0116(18) -0.001(2)
C25 0.027(2) 0.038(3) 0.026(2) -0.014(2) -0.0116(18) -0.001(2)
C26 0.028(4) 0.046(5) 0.025(3) -0.010(3) -0.009(3) -0.005(3)
C27 0.031(4) 0.033(5) 0.041(4) -0.013(4) -0.006(3) -0.004(3)
C28 0.032(4) 0.034(5) 0.038(4) -0.005(3) -0.004(3) 0.006(3)
C29 0.028(4) 0.087(8) 0.061(6) 0.030(5) -0.014(4) -0.017(5)
C30 0.084(8) 0.057(7) 0.096(9) 0.040(6) -0.024(7) -0.037(6)
C31 0.060(7) 0.188(16) 0.066(7) 0.073(9) -0.021(6) -0.046(8)
C32 0.026(4) 0.079(7) 0.021(3) -0.018(4) -0.006(3) 0.017(4)
C33 0.028(4) 0.042(5) 0.030(4) -0.008(3) -0.005(3) 0.009(3)
C34 0.047(6) 0.175(13) 0.032(5) -0.035(6) -0.014(4) 0.059(7)
C35 0.025(4) 0.043(5) 0.028(4) 0.008(3) -0.006(3) 0.001(3)
C36 0.020(3) 0.025(4) 0.028(3) -0.002(3) -0.014(3) 0.007(3)
C37 0.035(4) 0.032(4) 0.040(4) 0.008(3) -0.017(3) -0.003(3)
C38 0.039(5) 0.050(5) 0.047(5) -0.001(4) -0.026(4) 0.002(4)
C39 0.048(5) 0.059(6) 0.033(4) 0.002(4) -0.026(4) 0.017(4)
C40 0.052(4) 0.044(5) 0.028(3) 0.016(4) -0.013(3) 0.005(4)
C41 0.027(4) 0.027(4) 0.037(4) 0.003(3) -0.007(3) -0.006(3)
C42 0.025(4) 0.048(5) 0.043(4) 0.011(4) 0.001(3) -0.015(3)
C43 0.028(4) 0.038(5) 0.048(5) -0.012(4) 0.002(3) 0.000(3)
C44 0.036(4) 0.016(4) 0.032(4) -0.004(3) -0.010(3) 0.007(3)
C45 0.048(5) 0.015(4) 0.055(5) 0.002(3) -0.015(4) 0.009(3)
C46 0.054(5) 0.034(5) 0.042(5) 0.013(4) -0.005(4) 0.006(4)
F1 0.0166(19) 0.035(2) 0.046(2) 0.009(2) -0.0064(17) 0.0068(17)
F2 0.027(2) 0.024(2) 0.045(2) 0.0184(18) -0.0026(18) 0.0064(17)
F3 0.034(2) 0.030(3) 0.052(3) -0.017(2) -0.018(2) 0.017(2)
F4 0.054(3) 0.032(3) 0.144(6) 0.037(3) 0.043(4) 0.004(3)
F5 0.082(5) 0.058(4) 0.216(10) 0.015(5) -0.059(6) -0.047(4)
F6 0.113(6) 0.023(3) 0.260(10) 0.015(4) 0.154(7) 0.002(3)
F7 0.019(3) 0.278(13) 0.171(8) -0.167(9) -0.013(4) 0.018(5)
F8 0.052(3) 0.052(3) 0.026(2) -0.006(2) 0.0063(19) 0.030(2)
F9 0.147(6) 0.110(6) 0.044(3) 0.024(3) 0.016(4) 0.113(5)
F10 0.057(3) 0.043(3) 0.021(2) -0.0094(19) -0.0036(18) -0.001(2)
F11 0.040(2) 0.048(3) 0.024(2) 0.0104(19) -0.0007(17) -0.011(2)
F12 0.050(3) 0.078(4) 0.025(2) 0.020(2) -0.0011(19) 0.037(3)
F13 0.033(3) 0.094(5) 0.094(4) -0.071(4) 0.019(3) -0.007(3)
F14 0.081(4) 0.037(3) 0.065(3) -0.032(3) 0.027(3) -0.023(3)
F15 0.181(7) 0.078(4) 0.020(3) -0.022(3) -0.026(3) 0.071(5)
F16 0.023(2) 0.034(2) 0.033(2) -0.0063(18) -0.0041(16) -0.0129(17)
F17 0.017(2) 0.040(3) 0.061(3) -0.008(2) 0.0068(19) 0.0028(18)
F18 0.027(2) 0.065(3) 0.026(2) 0.005(2) -0.0018(16) -0.018(2)
F19 0.184(7) 0.023(3) 0.044(3) 0.006(2) 0.015(4) -0.031(4)
F20 0.101(6) 0.159(8) 0.152(7) 0.120(7) -0.080(5) -0.063(6)
F21 0.166(7) 0.042(4) 0.094(5) 0.029(3) 0.083(5) 0.009(4)
F22 0.040(2) 0.029(2) 0.0206(19) -0.0113(16) -0.0087(16) 0.0061(18)
F23 0.048(3) 0.011(2) 0.038(2) -0.0026(16) -0.0132(19) 0.0097(17)
F24 0.031(2) 0.030(2) 0.035(2) -0.0068(18) -0.0047(17) -0.0108(18)
C47 0.014(3) 0.018(3) 0.014(3) -0.003(2) 0.001(2) 0.002(2)
C48 0.011(3) 0.018(3) 0.016(3) 0.004(2) -0.006(2) 0.000(2)
C49 0.022(3) 0.018(3) 0.011(3) 0.002(3) -0.003(2) 0.003(3)
C50 0.018(3) 0.023(4) 0.019(3) 0.001(3) -0.001(2) -0.006(3)
C51 0.023(3) 0.017(3) 0.029(3) 0.004(3) 0.005(3) -0.007(3)
C52 0.019(3) 0.018(3) 0.015(3) -0.003(2) -0.005(2) 0.003(2)
C53 0.018(3) 0.021(4) 0.023(3) 0.003(3) -0.005(2) 0.008(3)
C54 0.009(3) 0.030(5) 0.084(6) 0.009(4) 0.017(4) -0.004(3)
C55 0.016(3) 0.016(3) 0.015(3) -0.006(2) 0.000(2) -0.001(2)
C56 0.017(3) 0.022(4) 0.017(3) 0.001(2) -0.006(2) -0.001(3)
C57 0.022(3) 0.023(4) 0.025(3) 0.000(3) -0.012(3) 0.008(3)
C58 0.017(3) 0.020(4) 0.026(3) -0.004(3) -0.006(2) 0.008(3)
C59 0.019(3) 0.015(3) 0.023(3) -0.001(3) -0.002(2) -0.001(3)
C60 0.021(3) 0.018(3) 0.013(3) -0.003(2) -0.007(2) 0.003(3)
C61 0.033(4) 0.065(6) 0.034(4) -0.003(4) -0.010(3) 0.019(4)
C62 0.029(4) 0.023(4) 0.025(4) 0.004(3) 0.002(3) 0.012(3)
C63 0.013(3) 0.016(3) 0.012(3) 0.003(2) -0.005(2) 0.003(2)
C64 0.011(3) 0.010(3) 0.025(3) 0.001(2) -0.008(2) 0.003(2)
C65 0.022(3) 0.012(3) 0.018(3) 0.006(2) -0.006(2) 0.004(3)
C66 0.018(3) 0.011(3) 0.027(3) -0.002(3) -0.008(3) -0.002(3)
C67 0.019(3) 0.012(3) 0.018(3) 0.009(2) -0.006(2) 0.000(2)
C68 0.018(3) 0.015(3) 0.013(3) -0.006(2) -0.005(2) 0.001(2)
C69 0.029(4) 0.020(4) 0.019(3) 0.003(3) -0.002(3) -0.003(3)
C70 0.015(3) 0.036(4) 0.032(4) -0.005(3) 0.000(3) -0.005(3)
C71 0.0109(18) 0.017(2) 0.0176(19) -0.0011(18) -0.0038(14) 0.0030(17)
C72 0.0109(18) 0.017(2) 0.0176(19) -0.0011(18) -0.0038(14) 0.0030(17)
C73 0.020(3) 0.025(4) 0.025(3) 0.011(3) -0.005(2) 0.000(3)
C74 0.018(3) 0.019(4) 0.026(3) -0.002(3) 0.000(2) 0.001(3)
C75 0.009(3) 0.018(3) 0.016(3) 0.004(2) -0.003(2) -0.002(2)
C76 0.014(3) 0.012(3) 0.024(3) 0.004(2) -0.003(2) -0.001(2)
C77 0.055(5) 0.025(4) 0.013(3) 0.011(3) -0.004(3) -0.009(3)
C78 0.024(3) 0.017(3) 0.022(3) -0.001(3) -0.003(3) 0.004(3)
B1 0.010(3) 0.011(3) 0.019(3) 0.001(3) -0.004(3) 0.003(2)
F25 0.022(2) 0.034(3) 0.114(5) 0.010(3) -0.012(3) -0.012(2)
F26 0.075(4) 0.035(3) 0.066(3) -0.015(2) 0.006(3) -0.018(3)
F27 0.075(4) 0.036(3) 0.073(4) 0.032(3) -0.045(3) -0.026(3)
F28 0.038(2) 0.020(2) 0.042(2) -0.0104(18) -0.0147(19) 0.0117(18)
F29 0.013(2) 0.047(3) 0.131(5) -0.022(3) -0.001(3) 0.006(2)
F30 0.092(4) 0.048(3) 0.042(3) -0.006(2) -0.031(3) 0.046(3)
F31 0.043(3) 0.047(3) 0.042(3) 0.016(2) 0.012(2) 0.033(2)
F32 0.039(2) 0.060(3) 0.020(2) 0.011(2) 0.0070(17) 0.026(2)
F33 0.023(2) 0.065(4) 0.075(4) -0.018(3) 0.007(2) -0.008(2)
F34 0.044(3) 0.054(3) 0.054(3) 0.035(2) 0.010(2) 0.025(2)
F35 0.095(4) 0.053(3) 0.026(2) 0.015(2) 0.022(2) 0.020(3)
F36 0.063(4) 0.099(5) 0.057(3) 0.046(3) -0.020(3) -0.047(3)
F37 0.018(2) 0.081(4) 0.093(4) 0.039(3) -0.002(2) 0.002(2)
F38 0.035(2) 0.036(3) 0.024(2) 0.0020(17) 0.0005(17) -0.0107(19)
F39 0.067(3) 0.054(3) 0.036(2) -0.004(2) -0.002(2) -0.048(3)
F40 0.282(12) 0.056(5) 0.113(6) -0.056(4) 0.118(7) -0.051(6)
F41 0.073(4) 0.154(7) 0.092(5) -0.095(5) 0.059(4) -0.073(4)
F42 0.162(8) 0.299(14) 0.029(3) -0.051(5) -0.026(4) 0.142(9)
F43 0.035(2) 0.019(2) 0.040(2) -0.0114(18) 0.0005(18) -0.0034(18)
F44 0.107(4) 0.030(3) 0.021(2) -0.0002(19) 0.003(2) 0.021(3)
F45 0.016(2) 0.056(3) 0.078(3) -0.039(3) -0.005(2) 0.002(2)
F46 0.046(3) 0.011(2) 0.041(2) 0.0078(17) -0.0146(19) -0.0043(18)
F47 0.018(2) 0.035(3) 0.067(3) 0.025(2) 0.0041(19) 0.0064(18)
F48 0.047(2) 0.028(2) 0.0211(19) 0.0056(17) -0.0082(17) 0.0065(19)
C79 0.010(3) 0.024(3) 0.013(3) 0.003(2) -0.004(2) 0.001(2)
C80 0.013(3) 0.014(3) 0.018(3) 0.001(2) -0.008(2) -0.003(2)
C81 0.031(4) 0.016(3) 0.015(3) 0.000(3) -0.007(2) -0.010(3)
C82 0.019(3) 0.027(4) 0.016(3) 0.002(3) -0.005(2) -0.006(3)
C83 0.012(3) 0.020(4) 0.020(3) 0.000(3) -0.004(2) 0.007(3)
C84 0.021(3) 0.015(3) 0.019(3) -0.003(2) -0.003(2) 0.000(3)
C85 0.021(4) 0.031(4) 0.032(4) 0.000(3) -0.007(3) -0.021(3)
C86 0.027(4) 0.029(4) 0.034(4) -0.006(3) -0.005(3) 0.007(3)
C87 0.022(3) 0.023(4) 0.016(3) -0.004(2) -0.006(2) 0.002(3)
C88 0.026(3) 0.012(3) 0.015(3) 0.002(2) -0.006(2) 0.004(3)
C89 0.023(3) 0.017(3) 0.019(3) -0.003(2) -0.005(2) 0.000(3)
C90 0.019(3) 0.017(3) 0.023(3) 0.002(3) -0.007(2) 0.005(3)
C91 0.027(3) 0.020(4) 0.019(3) 0.004(3) -0.002(3) 0.001(3)
C92 0.015(3) 0.020(3) 0.022(3) 0.004(3) -0.008(2) 0.001(2)
C93 0.019(3) 0.036(4) 0.024(3) 0.009(3) 0.008(3) 0.006(3)
C94 0.021(3) 0.036(4) 0.024(4) 0.005(3) -0.002(3) -0.001(3)
C95 0.0135(19) 0.021(2) 0.016(2) 0.0014(17) -0.0038(15) 0.0048(17)
C96 0.0135(19) 0.021(2) 0.016(2) 0.0014(17) -0.0038(15) 0.0048(17)
C97 0.016(3) 0.022(4) 0.024(3) 0.006(3) -0.007(2) -0.004(3)
C98 0.035(4) 0.023(4) 0.016(3) -0.003(3) -0.005(3) -0.007(3)
C99 0.021(3) 0.030(4) 0.017(3) -0.004(3) -0.008(2) 0.004(3)
C100 0.018(3) 0.025(4) 0.021(3) 0.001(3) -0.004(2) -0.005(3)
C101 0.029(4) 0.026(4) 0.032(4) 0.003(3) 0.000(3) -0.007(3)
C102 0.037(4) 0.040(5) 0.028(4) -0.016(3) -0.015(3) -0.004(3)
C103 0.011(3) 0.019(3) 0.026(3) -0.002(3) -0.003(2) -0.004(2)
C104 0.018(3) 0.006(3) 0.024(3) -0.004(2) -0.003(2) 0.002(2)
C105 0.018(3) 0.018(3) 0.019(3) -0.004(3) -0.004(2) -0.002(3)
C106 0.021(3) 0.023(4) 0.011(3) 0.003(2) -0.005(2) 0.002(3)
C107 0.009(3) 0.020(3) 0.020(3) 0.003(2) -0.002(2) -0.007(2)
C108 0.010(3) 0.011(3) 0.025(3) -0.001(2) -0.004(2) -0.002(2)
C109 0.022(3) 0.024(4) 0.025(3) -0.002(3) 0.004(3) -0.003(3)
C110 0.020(3) 0.019(3) 0.014(3) -0.001(2) -0.006(2) -0.002(3)
B2 0.015(3) 0.013(4) 0.022(3) -0.005(3) -0.003(3) 0.001(3)

loop_
_atom_type_symbol
_atom_type_description
_atom_type_scat_dispersion_real
_atom_type_scat_dispersion_imag
_atom_type_scat_source
C C 0.0033 0.0016 'International Tables Vol C Tables 4.2.6.8 and 6.1.1.4'
H H 0.0000 0.0000 'International Tables Vol C Tables 4.2.6.8 and 6.1.1.4'
B B 0.0013 0.0007 'International Tables Vol C Tables 4.2.6.8 and 6.1.1.4'
N N 0.0061 0.0033 'International Tables Vol C Tables 4.2.6.8 and 6.1.1.4'
F F 0.0171 0.0103 'International Tables Vol C Tables 4.2.6.8 and 6.1.1.4'
P P 0.1023 0.0942 'International Tables Vol C Tables 4.2.6.8 and 6.1.1.4'
Ru Ru -1.2594 0.8363 'International Tables Vol C Tables 4.2.6.8 and 6.1.1.4'

loop_
_geom_angle_atom_site_label_1
_geom_angle_atom_site_label_2
_geom_angle_atom_site_label_3
_geom_angle
N5 Ru2 C25 151.8(3)
N5 Ru2 C24 133.7(3)
C25 Ru2 C24 39.7(3)
N5 Ru2 C28 97.3(3)
C25 Ru2 C28 64.1(3)
C24 Ru2 C28 38.9(3)
N5 Ru2 C26 113.4(3)
C25 Ru2 C26 40.4(3)
C24 Ru2 C26 67.3(3)
C28 Ru2 C26 63.8(3)
N5 Ru2 C27 87.2(3)
C25 Ru2 C27 64.9(3)
C24 Ru2 C27 67.3(3)
C28 Ru2 C27 39.8(3)
C26 Ru2 C27 36.5(3)
N5 Ru2 P4 96.37(18)
C25 Ru2 P4 95.6(2)
C24 Ru2 P4 129.9(2)
C28 Ru2 P4 156.4(2)
C26 Ru2 P4 93.1(2)
C27 Ru2 P4 122.3(2)
N5 Ru2 P3 92.4(2)
C25 Ru2 P3 112.5(2)
C24 Ru2 P3 89.01(19)
C28 Ru2 P3 106.2(2)
C26 Ru2 P3 152.8(2)
C27 Ru2 P3 145.4(2)
P4 Ru2 P3 92.21(7)
N1 Ru1 C2 151.3(2)
N1 Ru1 C1 139.0(3)
C2 Ru1 C1 38.2(3)
N1 Ru1 C5 99.7(3)
C2 Ru1 C5 65.1(3)
C1 Ru1 C5 40.6(3)
N1 Ru1 C3 112.1(3)
C2 Ru1 C3 40.0(3)
C1 Ru1 C3 66.1(3)
C5 Ru1 C3 64.5(3)
N1 Ru1 C4 88.0(2)
C2 Ru1 C4 64.6(3)
C1 Ru1 C4 66.7(2)
C5 Ru1 C4 39.5(3)
C3 Ru1 C4 36.8(3)
N1 Ru1 P1 91.90(15)
C2 Ru1 P1 95.4(2)
C1 Ru1 P1 128.6(2)
C5 Ru1 P1 156.5(2)
C3 Ru1 P1 92.2(2)
C4 Ru1 P1 121.6(2)
N1 Ru1 P2 90.83(15)
C2 Ru1 P2 116.0(2)
C1 Ru1 P2 91.52(18)
C5 Ru1 P2 105.1(2)
C3 Ru1 P2 155.7(2)
C4 Ru1 P2 143.3(2)
P1 Ru1 P2 95.02(6)
N3 P1 C9 96.1(3)
N3 P1 C6 109.3(3)
C9 P1 C6 104.5(3)
N3 P1 Ru1 111.3(2)
C9 P1 Ru1 123.9(2)
C6 P1 Ru1 110.4(2)
N4 P2 C21 92.5(3)
N4 P2 C18 104.1(3)
C21 P2 C18 103.3(3)
N4 P2 Ru1 113.0(2)
C21 P2 Ru1 116.4(2)
C18 P2 Ru1 122.7(2)
N2 N1 Ru1 175.2(5)
C12 N3 P1 121.3(4)
C12 N3 H3 119.3
P1 N3 H3 119.3
C13 N4 P2 125.8(4)
C13 N4 H4 117.1
P2 N4 H4 117.1
C2 C1 C5 105.9(6)
C2 C1 Ru1 70.7(4)
C5 C1 Ru1 70.1(3)
C2 C1 H1 127.0
C5 C1 H1 127.0
Ru1 C1 H1 127.0
C1 C2 C3 110.3(7)
C1 C2 Ru1 71.1(4)
C3 C2 Ru1 72.5(4)
C1 C2 H2 124.8
C3 C2 H2 124.8
Ru1 C2 H2 124.8
C4 C3 C2 107.7(7)
C4 C3 Ru1 72.0(4)
C2 C3 Ru1 67.5(4)
C4 C3 H3A 126.1
C2 C3 H3A 126.1
Ru1 C3 H3A 126.1
C3 C4 C5 108.2(7)
C3 C4 Ru1 71.2(4)
C5 C4 Ru1 68.0(4)
C3 C4 H4A 125.9
C5 C4 H4A 125.9
Ru1 C4 H4A 125.9
C4 C5 C1 107.9(7)
C4 C5 Ru1 72.5(4)
C1 C5 Ru1 69.3(3)
C4 C5 H5 126.0
C1 C5 H5 126.0
Ru1 C5 H5 126.0
C8 C6 C7 107.3(6)
C8 C6 P1 111.2(5)
C7 C6 P1 122.0(5)
C8 C6 H6 105.0
C7 C6 H6 105.0
P1 C6 H6 105.0
C6 C7 H7A 109.5
C6 C7 H7B 109.5
H7A C7 H7B 109.5
C6 C7 H7C 109.5
H7A C7 H7C 109.5
H7B C7 H7C 109.5
C6 C8 H8A 109.5
C6 C8 H8B 109.5
H8A C8 H8B 109.5
C6 C8 H8C 109.5
H8A C8 H8C 109.5
H8B C8 H8C 109.5
C11 C9 C10 114.2(6)
C11 C9 P1 114.0(5)
C10 C9 P1 112.5(5)
C11 C9 H9 105.0
C10 C9 H9 105.0
P1 C9 H9 105.0
C9 C10 H10A 109.5
C9 C10 H10B 109.5
H10A C10 H10B 109.5
C9 C10 H10C 109.5
H10A C10 H10C 109.5
H10B C10 H10C 109.5
C9 C11 H11A 109.5
C9 C11 H11B 109.5
H11A C11 H11B 109.5
C9 C11 H11C 109.5
H11A C11 H11C 109.5
H11B C11 H11C 109.5
C17 C12 N3 105.9(6)
C17 C12 C13 111.8(5)
N3 C12 C13 110.7(5)
C17 C12 H12 109.4
N3 C12 H12 109.4
C13 C12 H12 109.4
N4 C13 C14 101.1(5)
N4 C13 C12 112.0(5)
C14 C13 C12 110.4(5)
N4 C13 H13 111.0
C14 C13 H13 111.0
C12 C13 H13 111.0
C15 C14 C13 108.7(6)
C15 C14 H14A 109.9
C13 C14 H14A 109.9
C15 C14 H14B 109.9
C13 C14 H14B 109.9
H14A C14 H14B 108.3
C14 C15 C16 109.0(6)
C14 C15 H15A 109.9
C16 C15 H15A 109.9
C14 C15 H15B 109.9
C16 C15 H15B 109.9
H15A C15 H15B 108.3
C17 C16 C15 111.7(6)
C17 C16 H16A 109.3
C15 C16 H16A 109.3
C17 C16 H16B 109.3
C15 C16 H16B 109.3
H16A C16 H16B 107.9
C12 C17 C16 109.3(6)
C12 C17 H17A 109.8
C16 C17 H17A 109.8
C12 C17 H17B 109.8
C16 C17 H17B 109.8
H17A C17 H17B 108.3
C19 C18 C20 109.2(5)
C19 C18 P2 115.8(4)
C20 C18 P2 116.1(5)
C19 C18 H18 104.8
C20 C18 H18 104.8
P2 C18 H18 104.8
C18 C19 H19A 109.5
C18 C19 H19B 109.5
H19A C19 H19B 109.5
C18 C19 H19C 109.5
H19A C19 H19C 109.5
H19B C19 H19C 109.5
C18 C20 H20A 109.5
C18 C20 H20B 109.5
H20A C20 H20B 109.5
C18 C20 H20C 109.5
H20A C20 H20C 109.5
H20B C20 H20C 109.5
C22 C21 C23 111.1(6)
C22 C21 P2 113.9(5)
C23 C21 P2 108.8(5)
C22 C21 H21 107.6
C23 C21 H21 107.6
P2 C21 H21 107.6
C21 C22 H22A 109.5
C21 C22 H22B 109.5
H22A C22 H22B 109.5
C21 C22 H22C 109.5
H22A C22 H22C 109.5
H22B C22 H22C 109.5
C21 C23 H23A 109.5
C21 C23 H23B 109.5
H23A C23 H23B 109.5
C21 C23 H23C 109.5
H23A C23 H23C 109.5
H23B C23 H23C 109.5
N7 P3 C32 105.2(4)
N7 P3 C29 97.5(4)
C32 P3 C29 105.6(5)
N7 P3 Ru2 114.4(2)
C32 P3 Ru2 118.2(3)
C29 P3 Ru2 113.5(3)
N8 P4 C44 98.8(3)
N8 P4 C41 111.0(3)
C44 P4 C41 104.3(3)
N8 P4 Ru2 112.4(2)
C44 P4 Ru2 113.3(2)
C41 P4 Ru2 115.6(2)
N6 N5 Ru2 173.6(6)
C35 N7 P3 127.6(6)
C35 N7 H7 116.2
P3 N7 H7 116.2
C36 N8 P4 122.5(5)
C36 N8 H8 118.8
P4 N8 H8 118.8
C25 C24 C28 103.8(6)
C25 C24 Ru2 68.2(4)
C28 C24 Ru2 71.7(4)
C25 C24 H24 128.0
C28 C24 H24 128.0
Ru2 C24 H24 128.0
C24 C25 C26 110.9(7)
C24 C25 Ru2 72.0(4)
C26 C25 Ru2 73.8(4)
C24 C25 H25 124.5
C26 C25 H25 124.5
Ru2 C25 H25 124.5
C27 C26 C25 107.9(7)
C27 C26 Ru2 73.0(5)
C25 C26 Ru2 65.8(4)
C27 C26 H26 126.1
C25 C26 H26 126.1
Ru2 C26 H26 126.1
C26 C27 C28 106.2(7)
C26 C27 Ru2 70.5(4)
C28 C27 Ru2 67.9(4)
C26 C27 H27 126.9
C28 C27 H27 126.9
Ru2 C27 H27 126.9
C24 C28 C27 111.2(7)
C24 C28 Ru2 69.5(4)
C27 C28 Ru2 72.3(4)
C24 C28 H28 124.4
C27 C28 H28 124.4
Ru2 C28 H28 124.4
C31 C29 C30 117.4(9)
C31 C29 P3 116.4(9)
C30 C29 P3 107.4(6)
C31 C29 H29 104.7
C30 C29 H29 104.7
P3 C29 H29 104.7
C29 C30 H30A 109.5
C29 C30 H30B 109.5
H30A C30 H30B 109.5
C29 C30 H30C 109.5
H30A C30 H30C 109.5
H30B C30 H30C 109.5
C29 C31 H31A 109.5
C29 C31 H31B 109.5
H31A C31 H31B 109.5
C29 C31 H31C 109.5
H31A C31 H31C 109.5
H31B C31 H31C 109.5
C33 C32 C34 105.1(6)
C33 C32 P3 113.2(6)
C34 C32 P3 121.2(7)
C33 C32 H32 105.4
C34 C32 H32 105.4
P3 C32 H32 105.4
C32 C33 H33A 109.5
C32 C33 H33B 109.5
H33A C33 H33B 109.5
C32 C33 H33C 109.5
H33A C33 H33C 109.5
H33B C33 H33C 109.5
C32 C34 H34A 109.5
C32 C34 H34B 109.5
H34A C34 H34B 109.5
C32 C34 H34C 109.5
H34A C34 H34C 109.5
H34B C34 H34C 109.5
N7 C35 C40 102.3(6)
N7 C35 C36 115.6(6)
C40 C35 C36 111.4(6)
N7 C35 H35 109.1
C40 C35 H35 109.1
C36 C35 H35 109.1
N8 C36 C37 103.6(6)
N8 C36 C35 110.2(5)
C37 C36 C35 113.7(6)
N8 C36 H36 109.7
C37 C36 H36 109.7
C35 C36 H36 109.7
C38 C37 C36 109.4(6)
C38 C37 H37A 109.8
C36 C37 H37A 109.8
C38 C37 H37B 109.8
C36 C37 H37B 109.8
H37A C37 H37B 108.2
C37 C38 C39 109.7(7)
C37 C38 H38A 109.7
C39 C38 H38A 109.7
C37 C38 H38B 109.7
C39 C38 H38B 109.7
H38A C38 H38B 108.2
C40 C39 C38 113.8(6)
C40 C39 H39A 108.8
C38 C39 H39A 108.8
C40 C39 H39B 108.8
C38 C39 H39B 108.8
H39A C39 H39B 107.7
C39 C40 C35 108.7(7)
C39 C40 H40A 110.0
C35 C40 H40A 110.0
C39 C40 H40B 110.0
C35 C40 H40B 110.0
H40A C40 H40B 108.3
C43 C41 C42 110.7(6)
C43 C41 P4 113.7(5)
C42 C41 P4 112.7(5)
C43 C41 H41 106.4
C42 C41 H41 106.4
P4 C41 H41 106.4
C41 C42 H42A 109.5
C41 C42 H42B 109.5
H42A C42 H42B 109.5
C41 C42 H42C 109.5
H42A C42 H42C 109.5
H42B C42 H42C 109.5
C41 C43 H43A 109.5
C41 C43 H43B 109.5
H43A C43 H43B 109.5
C41 C43 H43C 109.5
H43A C43 H43C 109.5
H43B C43 H43C 109.5
C45 C44 C46 110.4(7)
C45 C44 P4 119.5(5)
C46 C44 P4 109.5(5)
C45 C44 H44 105.5
C46 C44 H44 105.5
P4 C44 H44 105.5
C44 C45 H45A 109.5
C44 C45 H45B 109.5
H45A C45 H45B 109.5
C44 C45 H45C 109.5
H45A C45 H45C 109.5
H45B C45 H45C 109.5
C44 C46 H46A 109.5
C44 C46 H46B 109.5
H46A C46 H46B 109.5
C44 C46 H46C 109.5
H46A C46 H46C 109.5
H46B C46 H46C 109.5
C48 C47 C52 113.6(5)
C48 C47 B1 120.9(5)
C52 C47 B1 125.3(5)
C47 C48 C49 122.6(6)
C47 C48 H48 118.7
C49 C48 H48 118.7
C50 C49 C48 122.4(6)
C50 C49 C53 118.7(6)
C48 C49 C53 118.7(6)
C51 C50 C49 115.7(6)
C51 C50 H50 122.1
C49 C50 H50 122.1
C50 C51 C52 121.7(6)
C50 C51 C54 116.6(6)
C52 C51 C54 121.7(6)
C51 C52 C47 123.9(6)
C51 C52 H52 118.1
C47 C52 H52 118.1
F3 C53 F1 101.9(5)
F3 C53 F2 106.1(5)
F1 C53 F2 112.7(5)
F3 C53 C49 114.2(5)
F1 C53 C49 112.8(6)
F2 C53 C49 108.9(5)
F5 C54 F4 97.8(8)
F5 C54 F6 104.1(8)
F4 C54 F6 114.0(8)
F5 C54 C51 109.8(8)
F4 C54 C51 114.6(6)
F6 C54 C51 114.5(7)
C60 C55 C56 119.4(5)
C60 C55 B1 118.3(5)
C56 C55 B1 121.5(5)
C57 C56 C55 122.1(6)
C57 C56 H56 119.0
C55 C56 H56 119.0
C56 C57 C58 116.9(6)
C56 C57 C61 119.1(6)
C58 C57 C61 124.1(6)
C57 C58 C59 123.2(6)
C57 C58 H58 118.4
C59 C58 H58 118.4
C60 C59 C58 119.5(6)
C60 C59 C62 115.3(6)
C58 C59 C62 125.1(5)
C59 C60 C55 118.9(6)
C59 C60 H60 120.5
C55 C60 H60 120.5
F9 C61 F8 102.9(7)
F9 C61 F7 110.0(8)
F8 C61 F7 102.0(8)
F9 C61 C57 109.1(7)
F8 C61 C57 119.1(6)
F7 C61 C57 113.0(8)
F12 C62 F10 110.2(6)
F12 C62 F11 105.6(6)
F10 C62 F11 102.9(5)
F12 C62 C59 108.5(5)
F10 C62 C59 113.4(6)
F11 C62 C59 115.9(5)
C64 C63 C68 119.1(5)
C64 C63 B1 121.0(5)
C68 C63 B1 119.5(5)
C65 C64 C63 118.9(6)
C65 C64 H64 120.6
C63 C64 H64 120.6
C64 C65 C66 120.7(6)
C64 C65 C69 115.4(6)
C66 C65 C69 123.8(6)
C67 C66 C65 123.1(6)
C67 C66 H66 118.5
C65 C66 H66 118.5
C68 C67 C66 116.4(6)
C68 C67 C70 116.3(6)
C66 C67 C70 127.2(6)
C67 C68 C63 121.7(6)
C67 C68 H68 119.1
C63 C68 H68 119.1
F15 C69 F14 107.6(6)
F15 C69 F13 98.6(7)
F14 C69 F13 107.4(6)
F15 C69 C65 113.4(6)
F14 C69 C65 109.8(6)
F13 C69 C65 119.1(5)
F16 C70 F18 102.5(6)
F16 C70 F17 108.5(5)
F18 C70 F17 103.1(6)
F16 C70 C67 111.0(6)
F18 C70 C67 118.0(5)
F17 C70 C67 112.8(6)
C76 C71 C72 117.3(5)
C76 C71 B1 119.3(5)
C72 C71 B1 123.1(5)
C73 C72 C71 122.1(6)
C73 C72 H72 118.9
C71 C72 H72 118.9
C74 C73 C72 120.4(6)
C74 C73 C77 118.4(6)
C72 C73 C77 121.2(7)
C73 C74 C75 117.1(6)
C73 C74 H74 121.5
C75 C74 H74 121.5
C76 C75 C74 122.7(6)
C76 C75 C78 117.8(5)
C74 C75 C78 119.4(5)
C71 C76 C75 120.2(6)
C71 C76 H76 119.9
C75 C76 H76 119.9
F19 C77 F20 101.3(8)
F19 C77 F21 114.8(7)
F20 C77 F21 99.4(8)
F19 C77 C73 115.4(6)
F20 C77 C73 106.0(6)
F21 C77 C73 116.6(7)
F23 C78 F22 104.2(5)
F23 C78 F24 103.3(5)
F22 C78 F24 114.4(5)
F23 C78 C75 114.0(5)
F22 C78 C75 112.2(5)
F24 C78 C75 108.5(5)
C55 B1 C63 105.8(4)
C55 B1 C71 109.0(5)
C63 B1 C71 108.9(5)
C55 B1 C47 110.8(5)
C63 B1 C47 109.8(5)
C71 B1 C47 112.3(4)
C102 F41 F42 40.0(5)
C102 F42 F41 41.3(5)
C84 C79 C80 115.2(5)
C84 C79 B2 123.4(5)
C80 C79 B2 121.0(5)
C81 C80 C79 122.8(6)
C81 C80 H80 118.6
C79 C80 H80 118.6
C80 C81 C82 121.6(6)
C80 C81 C85 118.8(6)
C82 C81 C85 119.6(6)
C83 C82 C81 116.7(6)
C83 C82 H82 121.6
C81 C82 H82 121.6
C82 C83 C84 121.3(6)
C82 C83 C86 118.9(6)
C84 C83 C86 119.8(6)
C79 C84 C83 122.2(6)
C79 C84 H84 118.9
C83 C84 H84 118.9
F27 C85 F25 105.6(6)
F27 C85 F26 103.0(7)
F25 C85 F26 111.5(6)
F27 C85 C81 113.8(5)
F25 C85 C81 114.5(6)
F26 C85 C81 107.9(6)
F28 C86 F30 103.0(6)
F28 C86 F29 102.1(6)
F30 C86 F29 112.5(6)
F28 C86 C83 115.8(6)
F30 C86 C83 108.5(6)
F29 C86 C83 114.3(6)
C92 C87 C88 119.8(5)
C92 C87 B2 119.7(6)
C88 C87 B2 119.9(6)
C89 C88 C87 120.9(6)
C89 C88 H88 119.6
C87 C88 H88 119.6
C88 C89 C90 118.4(6)
C88 C89 C93 116.5(6)
C90 C89 C93 125.1(6)
C89 C90 C91 122.2(6)
C89 C90 H90 118.9
C91 C90 H90 118.9
C92 C91 C90 119.4(6)
C92 C91 C94 116.1(6)
C90 C91 C94 124.5(6)
C91 C92 C87 119.1(6)
C91 C92 H92 120.4
C87 C92 H92 120.4
F33 C93 F32 101.2(6)
F33 C93 F31 109.3(6)
F32 C93 F31 102.9(6)
F33 C93 C89 111.9(6)
F32 C93 C89 118.9(5)
F31 C93 C89 111.8(5)
F34 C94 F36 105.2(7)
F34 C94 F35 110.6(6)
F36 C94 F35 99.6(6)
F34 C94 C91 110.0(6)
F36 C94 C91 115.5(5)
F35 C94 C91 115.2(6)
C100 C95 C96 120.1(5)
C100 C95 B2 120.0(5)
C96 C95 B2 119.7(5)
C97 C96 C95 120.7(6)
C97 C96 H96 119.7
C95 C96 H96 119.7
C96 C97 C98 117.8(6)
C96 C97 C101 116.9(6)
C98 C97 C101 125.3(6)
C97 C98 C99 122.8(6)
C97 C98 H98 118.6
C99 C98 H98 118.6
C100 C99 C98 118.9(6)
C100 C99 C102 118.1(6)
C98 C99 C102 123.0(6)
C99 C100 C95 119.7(6)
C99 C100 H100 120.2
C95 C100 H100 120.2
F39 C101 F38 104.5(6)
F39 C101 F37 109.5(6)
F38 C101 F37 100.7(6)
F39 C101 C97 110.3(6)
F38 C101 C97 117.1(5)
F37 C101 C97 113.9(6)
F41 C102 F42 98.7(9)
F41 C102 F40 107.0(8)
F42 C102 F40 103.4(9)
F41 C102 C99 121.8(6)
F42 C102 C99 109.5(7)
F40 C102 C99 113.9(7)
C108 C103 C104 115.3(6)
C108 C103 B2 116.8(5)
C104 C103 B2 127.8(5)
C105 C104 C103 124.3(6)
C105 C104 H104 117.8
C103 C104 H104 117.8
C106 C105 C104 117.8(6)
C106 C105 C109 119.9(5)
C104 C105 C109 122.1(6)
C105 C106 C107 118.5(5)
C105 C106 H106 120.8
C107 C106 H106 120.8
C108 C107 C106 122.8(6)
C108 C107 C110 116.7(6)
C106 C107 C110 120.4(5)
C103 C108 C107 121.2(6)
C103 C108 H108 119.4
C107 C108 H108 119.4
F44 C109 F45 100.6(6)
F44 C109 F43 108.8(5)
F45 C109 F43 105.6(6)
F44 C109 C105 115.7(6)
F45 C109 C105 115.8(5)
F43 C109 C105 109.5(5)
F46 C110 F48 103.2(5)
F46 C110 F47 102.0(5)
F48 C110 F47 114.8(5)
F46 C110 C107 114.9(5)
F48 C110 C107 111.8(5)
F47 C110 C107 109.8(5)
C87 B2 C95 108.5(5)
C87 B2 C103 108.2(5)
C95 B2 C103 106.4(5)
C87 B2 C79 111.2(5)
C95 B2 C79 111.9(5)
C103 B2 C79 110.4(4)

loop_
_geom_bond_atom_site_label_1
_geom_bond_atom_site_label_2
_geom_bond_distance
Ru2 N5 1.912(6)
Ru2 C25 2.087(7)
Ru2 C24 2.138(6)
Ru2 C28 2.167(8)
Ru2 C26 2.197(7)
Ru2 C27 2.228(8)
Ru2 P4 2.2812(18)
Ru2 P3 2.4142(19)
Ru1 N1 1.959(5)
Ru1 C2 2.132(7)
Ru1 C1 2.138(6)
Ru1 C5 2.149(7)
Ru1 C3 2.200(7)
Ru1 C4 2.210(6)
Ru1 P1 2.2448(17)
Ru1 P2 2.4148(17)
P1 N3 1.678(5)
P1 C9 1.846(7)
P1 C6 1.948(7)
P2 N4 1.614(5)
P2 C21 1.863(7)
P2 C18 1.921(6)
N1 N2 1.096(7)
N3 C12 1.444(8)
N3 H3 0.8800
N4 C13 1.414(8)
N4 H4 0.8800
C1 C2 1.398(11)
C1 C5 1.486(10)
C1 H1 1.0000
C2 C3 1.483(11)
C2 H2 1.0000
C3 C4 1.391(11)
C3 H3A 1.0000
C4 C5 1.474(11)
C4 H4A 1.0000
C5 H5 1.0000
C6 C8 1.523(9)
C6 C7 1.551(9)
C6 H6 1.0000
C7 H7A 0.9800
C7 H7B 0.9800
C7 H7C 0.9800
C8 H8A 0.9800
C8 H8B 0.9800
C8 H8C 0.9800
C9 C11 1.507(10)
C9 C10 1.615(10)
C9 H9 1.0000
C10 H10A 0.9800
C10 H10B 0.9800
C10 H10C 0.9800
C11 H11A 0.9800
C11 H11B 0.9800
C11 H11C 0.9800
C12 C17 1.440(9)
C12 C13 1.588(9)
C12 H12 1.0000
C13 C14 1.494(9)
C13 H13 1.0000
C14 C15 1.464(10)
C14 H14A 0.9900
C14 H14B 0.9900
C15 C16 1.556(11)
C15 H15A 0.9900
C15 H15B 0.9900
C16 C17 1.505(10)
C16 H16A 0.9900
C16 H16B 0.9900
C17 H17A 0.9900
C17 H17B 0.9900
C18 C19 1.485(9)
C18 C20 1.593(10)
C18 H18 1.0000
C19 H19A 0.9800
C19 H19B 0.9800
C19 H19C 0.9800
C20 H20A 0.9800
C20 H20B 0.9800
C20 H20C 0.9800
C21 C22 1.459(9)
C21 C23 1.574(10)
C21 H21 1.0000
C22 H22A 0.9800
C22 H22B 0.9800
C22 H22C 0.9800
C23 H23A 0.9800
C23 H23B 0.9800
C23 H23C 0.9800
P3 N7 1.595(5)
P3 C32 1.875(9)
P3 C29 1.896(10)
P4 N8 1.616(5)
P4 C44 1.848(7)
P4 C41 1.986(8)
N5 N6 1.074(9)
N7 C35 1.422(9)
N7 H7 0.8800
N8 C36 1.440(8)
N8 H8 0.8800
C24 C25 1.437(11)
C24 C28 1.432(11)
C24 H24 1.0000
C25 C26 1.482(11)
C25 H25 1.0000
C26 C27 1.386(12)
C26 H26 1.0000
C27 C28 1.499(11)
C27 H27 1.0000
C28 H28 1.0000
C29 C31 1.624(16)
C29 C30 1.554(16)
C29 H29 1.0000
C30 H30A 0.9800
C30 H30B 0.9800
C30 H30C 0.9800
C31 H31A 0.9800
C31 H31B 0.9800
C31 H31C 0.9800
C32 C33 1.467(9)
C32 C34 1.542(10)
C32 H32 1.0000
C33 H33A 0.9800
C33 H33B 0.9800
C33 H33C 0.9800
C34 H34A 0.9800
C34 H34B 0.9800
C34 H34C 0.9800
C35 C40 1.487(9)
C35 C36 1.587(10)
C35 H35 1.0000
C36 C37 1.492(9)
C36 H36 1.0000
C37 C38 1.475(10)
C37 H37A 0.9900
C37 H37B 0.9900
C38 C39 1.583(13)
C38 H38A 0.9900
C38 H38B 0.9900
C39 C40 1.465(11)
C39 H39A 0.9900
C39 H39B 0.9900
C40 H40A 0.9900
C40 H40B 0.9900
C41 C43 1.500(10)
C41 C42 1.519(10)
C41 H41 1.0000
C42 H42A 0.9800
C42 H42B 0.9800
C42 H42C 0.9800
C43 H43A 0.9800
C43 H43B 0.9800
C43 H43C 0.9800
C44 C45 1.515(10)
C44 C46 1.528(10)
C44 H44 1.0000
C45 H45A 0.9800
C45 H45B 0.9800
C45 H45C 0.9800
C46 H46A 0.9800
C46 H46B 0.9800
C46 H46C 0.9800
F1 C53 1.322(7)
F2 C53 1.375(8)
F3 C53 1.330(7)
F4 C54 1.244(9)
F5 C54 1.290(12)
F6 C54 1.365(10)
F7 C61 1.282(12)
F8 C61 1.293(9)
F9 C61 1.339(11)
F10 C62 1.331(8)
F11 C62 1.358(8)
F12 C62 1.265(7)
F13 C69 1.331(8)
F14 C69 1.327(8)
F15 C69 1.250(8)
F16 C70 1.306(8)
F17 C70 1.332(8)
F18 C70 1.313(8)
F19 C77 1.246(9)
F20 C77 1.301(9)
F21 C77 1.313(10)
F22 C78 1.341(7)
F23 C78 1.311(7)
F24 C78 1.382(8)
C47 C48 1.383(8)
C47 C52 1.438(9)
C47 B1 1.692(9)
C48 C49 1.430(9)
C48 H48 0.9500
C49 C50 1.417(9)
C49 C53 1.498(9)
C50 C51 1.374(10)
C50 H50 0.9500
C51 C52 1.412(9)
C51 C54 1.555(10)
C52 H52 0.9500
C55 C60 1.435(8)
C55 C56 1.439(9)
C55 B1 1.596(8)
C56 C57 1.335(8)
C56 H56 0.9500
C57 C58 1.410(9)
C57 C61 1.567(10)
C58 C59 1.420(9)
C58 H58 0.9500
C59 C60 1.344(9)
C59 C62 1.559(9)
C60 H60 0.9500
C63 C64 1.442(9)
C63 C68 1.458(9)
C63 B1 1.616(9)
C64 C65 1.353(9)
C64 H64 0.9500
C65 C66 1.428(9)
C65 C69 1.538(9)
C66 C67 1.410(9)
C66 H66 0.9500
C67 C68 1.384(8)
C67 C70 1.578(9)
C68 H68 0.9500
C71 C76 1.385(9)
C71 C72 1.415(9)
C71 B1 1.635(9)
C72 C73 1.397(8)
C72 H72 0.9500
C73 C74 1.381(10)
C73 C77 1.530(9)
C74 C75 1.417(9)
C74 H74 0.9500
C75 C76 1.385(8)
C75 C78 1.498(9)
C76 H76 0.9500
F25 C85 1.294(8)
F26 C85 1.394(9)
F27 C85 1.272(8)
F28 C86 1.314(8)
F29 C86 1.376(9)
F30 C86 1.322(9)
F31 C93 1.336(8)
F32 C93 1.322(7)
F33 C93 1.304(8)
F34 C94 1.274(8)
F35 C94 1.345(9)
F36 C94 1.315(8)
F37 C101 1.334(9)
F38 C101 1.318(8)
F39 C101 1.315(8)
F40 C102 1.278(10)
F41 C102 1.289(9)
F41 F42 1.931(11)
F42 C102 1.255(10)
F43 C109 1.340(8)
F44 C109 1.307(8)
F45 C109 1.322(8)
F46 C110 1.324(7)
F47 C110 1.379(7)
F48 C110 1.339(7)
C79 C84 1.397(9)
C79 C80 1.401(8)
C79 B2 1.694(9)
C80 C81 1.386(9)
C80 H80 0.9500
C81 C82 1.401(9)
C81 C85 1.522(9)
C82 C83 1.384(9)
C82 H82 0.9500
C83 C84 1.415(9)
C83 C86 1.509(9)
C84 H84 0.9500
C87 C92 1.437(9)
C87 C88 1.446(9)
C87 B2 1.607(9)
C88 C89 1.367(8)
C88 H88 0.9500
C89 C90 1.402(9)
C89 C93 1.572(9)
C90 C91 1.445(9)
C90 H90 0.9500
C91 C92 1.367(9)
C91 C94 1.564(9)
C92 H92 0.9500
C95 C100 1.435(9)
C95 C96 1.463(9)
C95 B2 1.601(9)
C96 C97 1.348(9)
C96 H96 0.9500
C97 C98 1.425(9)
C97 C101 1.565(9)
C98 C99 1.447(10)
C98 H98 0.9500
C99 C100 1.349(9)
C99 C102 1.537(10)
C100 H100 0.9500
C103 C108 1.374(9)
C103 C104 1.437(9)
C103 B2 1.669(9)
C104 C105 1.400(8)
C104 H104 0.9500
C105 C106 1.385(10)
C105 C109 1.519(9)
C106 C107 1.406(9)
C106 H106 0.9500
C107 C108 1.384(8)
C107 C110 1.476(9)
C108 H108 0.9500

loop_
_geom_torsion_atom_site_label_1
_geom_torsion_atom_site_label_2
_geom_torsion_atom_site_label_3
_geom_torsion_atom_site_label_4
_geom_torsion
N1 Ru1 P1 N3 78.5(3)
C2 Ru1 P1 N3 -129.3(3)
C1 Ru1 P1 N3 -108.5(3)
C5 Ru1 P1 N3 -161.6(5)
C3 Ru1 P1 N3 -169.3(3)
C4 Ru1 P1 N3 167.3(3)
P2 Ru1 P1 N3 -12.5(2)
N1 Ru1 P1 C9 -167.9(3)
C2 Ru1 P1 C9 -15.7(4)
C1 Ru1 P1 C9 5.1(4)
C5 Ru1 P1 C9 -48.0(6)
C3 Ru1 P1 C9 -55.6(4)
C4 Ru1 P1 C9 -79.1(4)
P2 Ru1 P1 C9 101.1(3)
N1 Ru1 P1 C6 -43.1(3)
C2 Ru1 P1 C6 109.2(3)
C1 Ru1 P1 C6 129.9(3)
C5 Ru1 P1 C6 76.9(5)
C3 Ru1 P1 C6 69.2(3)
C4 Ru1 P1 C6 45.7(3)
P2 Ru1 P1 C6 -134.1(2)
N1 Ru1 P2 N4 -28.8(3)
C2 Ru1 P2 N4 161.7(3)
C1 Ru1 P2 N4 -167.8(3)
C5 Ru1 P2 N4 -129.1(3)
C3 Ru1 P2 N4 170.0(5)
C4 Ru1 P2 N4 -116.6(4)
P1 Ru1 P2 N4 63.2(2)
N1 Ru1 P2 C21 76.5(3)
C2 Ru1 P2 C21 -93.0(3)
C1 Ru1 P2 C21 -62.5(3)
C5 Ru1 P2 C21 -23.8(3)
C3 Ru1 P2 C21 -84.7(6)
C4 Ru1 P2 C21 -11.2(4)
P1 Ru1 P2 C21 168.5(2)
N1 Ru1 P2 C18 -154.9(3)
C2 Ru1 P2 C18 35.6(3)
C1 Ru1 P2 C18 66.1(3)
C5 Ru1 P2 C18 104.9(3)
C3 Ru1 P2 C18 43.9(6)
C4 Ru1 P2 C18 117.4(4)
P1 Ru1 P2 C18 -62.9(2)
C2 Ru1 N1 N2 29(7)
C1 Ru1 N1 N2 -38(7)
C5 Ru1 N1 N2 -26(6)
C3 Ru1 N1 N2 40(6)
C4 Ru1 N1 N2 12(6)
P1 Ru1 N1 N2 134(6)
P2 Ru1 N1 N2 -131(6)
C9 P1 N3 C12 162.9(5)
C6 P1 N3 C12 55.2(5)
Ru1 P1 N3 C12 -67.0(5)
C21 P2 N4 C13 155.8(6)
C18 P2 N4 C13 51.5(6)
Ru1 P2 N4 C13 -84.0(5)
N1 Ru1 C1 C2 134.5(4)
C5 Ru1 C1 C2 115.8(6)
C3 Ru1 C1 C2 37.7(4)
C4 Ru1 C1 C2 78.0(4)
P1 Ru1 C1 C2 -34.8(5)
P2 Ru1 C1 C2 -132.5(4)
N1 Ru1 C1 C5 18.7(6)
C2 Ru1 C1 C5 -115.8(6)
C3 Ru1 C1 C5 -78.1(5)
C4 Ru1 C1 C5 -37.8(4)
P1 Ru1 C1 C5 -150.6(4)
P2 Ru1 C1 C5 111.7(4)
C5 C1 C2 C3 -0.6(7)
Ru1 C1 C2 C3 -62.2(4)
C5 C1 C2 Ru1 61.7(4)
N1 Ru1 C2 C1 -102.6(6)
C5 Ru1 C2 C1 -40.2(4)
C3 Ru1 C2 C1 -119.5(6)
C4 Ru1 C2 C1 -84.0(4)
P1 Ru1 C2 C1 153.4(4)
P2 Ru1 C2 C1 55.1(4)
N1 Ru1 C2 C3 16.9(8)
C1 Ru1 C2 C3 119.5(6)
C5 Ru1 C2 C3 79.3(4)
C4 Ru1 C2 C3 35.5(4)
P1 Ru1 C2 C3 -87.1(4)
P2 Ru1 C2 C3 174.7(4)
C1 C2 C3 C4 0.3(7)
Ru1 C2 C3 C4 -61.1(5)
C1 C2 C3 Ru1 61.4(4)
N1 Ru1 C3 C4 -52.6(5)
C2 Ru1 C3 C4 118.7(7)
C1 Ru1 C3 C4 82.6(5)
C5 Ru1 C3 C4 37.8(5)
P1 Ru1 C3 C4 -145.6(5)
P2 Ru1 C3 C4 107.1(6)
N1 Ru1 C3 C2 -171.3(4)
C1 Ru1 C3 C2 -36.1(4)
C5 Ru1 C3 C2 -80.9(4)
C4 Ru1 C3 C2 -118.7(7)
P1 Ru1 C3 C2 95.7(4)
P2 Ru1 C3 C2 -11.7(8)
C2 C3 C4 C5 0.1(7)
Ru1 C3 C4 C5 -58.2(4)
C2 C3 C4 Ru1 58.3(4)
N1 Ru1 C4 C3 132.6(5)
C2 Ru1 C4 C3 -38.6(5)
C1 Ru1 C4 C3 -80.7(5)
C5 Ru1 C4 C3 -119.5(7)
P1 Ru1 C4 C3 41.6(5)
P2 Ru1 C4 C3 -138.7(4)
N1 Ru1 C4 C5 -107.9(4)
C2 Ru1 C4 C5 80.9(5)
C1 Ru1 C4 C5 38.8(4)
C3 Ru1 C4 C5 119.5(7)
P1 Ru1 C4 C5 161.1(4)
P2 Ru1 C4 C5 -19.2(6)
C3 C4 C5 C1 -0.4(7)
Ru1 C4 C5 C1 -60.6(4)
C3 C4 C5 Ru1 60.2(5)
C2 C1 C5 C4 0.6(6)
Ru1 C1 C5 C4 62.6(4)
C2 C1 C5 Ru1 -62.0(4)
N1 Ru1 C5 C4 74.7(4)
C2 Ru1 C5 C4 -79.7(5)
C1 Ru1 C5 C4 -117.6(6)
C3 Ru1 C5 C4 -35.3(4)
P1 Ru1 C5 C4 -43.8(7)
P2 Ru1 C5 C4 168.3(4)
N1 Ru1 C5 C1 -167.7(4)
C2 Ru1 C5 C1 37.9(4)
C3 Ru1 C5 C1 82.3(5)
C4 Ru1 C5 C1 117.6(6)
P1 Ru1 C5 C1 73.8(7)
P2 Ru1 C5 C1 -74.2(4)
N3 P1 C6 C8 65.5(5)
C9 P1 C6 C8 -36.5(5)
Ru1 P1 C6 C8 -171.8(4)
N3 P1 C6 C7 -166.3(5)
C9 P1 C6 C7 91.7(6)
Ru1 P1 C6 C7 -43.5(6)
N3 P1 C9 C11 -168.7(5)
C6 P1 C9 C11 -56.9(6)
Ru1 P1 C9 C11 70.5(6)
N3 P1 C9 C10 59.3(5)
C6 P1 C9 C10 171.1(5)
Ru1 P1 C9 C10 -61.5(6)
P1 N3 C12 C17 -124.1(5)
P1 N3 C12 C13 114.5(5)
P2 N4 C13 C14 -175.4(5)
P2 N4 C13 C12 67.2(7)
C17 C12 C13 N4 168.6(6)
N3 C12 C13 N4 -73.5(7)
C17 C12 C13 C14 56.9(8)
N3 C12 C13 C14 174.7(5)
N4 C13 C14 C15 -177.7(6)
C12 C13 C14 C15 -59.0(7)
C13 C14 C15 C16 61.0(8)
C14 C15 C16 C17 -60.9(9)
N3 C12 C17 C16 -175.1(6)
C13 C12 C17 C16 -54.4(8)
C15 C16 C17 C12 57.2(9)
N4 P2 C18 C19 -172.6(5)
C21 P2 C18 C19 91.3(6)
Ru1 P2 C18 C19 -42.7(6)
N4 P2 C18 C20 57.4(5)
C21 P2 C18 C20 -38.6(5)
Ru1 P2 C18 C20 -172.7(3)
N4 P2 C21 C22 -167.8(6)
C18 P2 C21 C22 -62.6(6)
Ru1 P2 C21 C22 74.9(6)
N4 P2 C21 C23 67.7(5)
C18 P2 C21 C23 172.8(4)
Ru1 P2 C21 C23 -49.6(5)
N5 Ru2 P3 N7 -27.3(4)
C25 Ru2 P3 N7 166.1(4)
C24 Ru2 P3 N7 -161.0(4)
C28 Ru2 P3 N7 -125.7(4)
C26 Ru2 P3 N7 170.3(5)
C27 Ru2 P3 N7 -115.8(5)
P4 Ru2 P3 N7 69.2(3)
N5 Ru2 P3 C32 -152.1(3)
C25 Ru2 P3 C32 41.4(4)
C24 Ru2 P3 C32 74.3(4)
C28 Ru2 P3 C32 109.6(4)
C26 Ru2 P3 C32 45.6(6)
C27 Ru2 P3 C32 119.4(5)
P4 Ru2 P3 C32 -55.6(3)
N5 Ru2 P3 C29 83.5(4)
C25 Ru2 P3 C29 -83.1(4)
C24 Ru2 P3 C29 -50.2(4)
C28 Ru2 P3 C29 -14.9(4)
C26 Ru2 P3 C29 -78.9(6)
C27 Ru2 P3 C29 -5.1(5)
P4 Ru2 P3 C29 179.9(3)
N5 Ru2 P4 N8 66.3(3)
C25 Ru2 P4 N8 -139.3(3)
C24 Ru2 P4 N8 -117.0(3)
C28 Ru2 P4 N8 -168.5(6)
C26 Ru2 P4 N8 -179.7(3)
C27 Ru2 P4 N8 156.9(3)
P3 Ru2 P4 N8 -26.4(2)
N5 Ru2 P4 C44 177.2(3)
C25 Ru2 P4 C44 -28.4(3)
C24 Ru2 P4 C44 -6.1(4)
C28 Ru2 P4 C44 -57.5(6)
C26 Ru2 P4 C44 -68.8(3)
C27 Ru2 P4 C44 -92.1(4)
P3 Ru2 P4 C44 84.5(3)
N5 Ru2 P4 C41 -62.5(3)
C25 Ru2 P4 C41 91.9(3)
C24 Ru2 P4 C41 114.2(3)
C28 Ru2 P4 C41 62.7(6)
C26 Ru2 P4 C41 51.5(3)
C27 Ru2 P4 C41 28.1(3)
P3 Ru2 P4 C41 -155.2(2)
C25 Ru2 N5 N6 43(7)
C24 Ru2 N5 N6 -19(7)
C28 Ru2 N5 N6 -3(7)
C26 Ru2 N5 N6 62(7)
C27 Ru2 N5 N6 36(7)
P4 Ru2 N5 N6 158(7)
P3 Ru2 N5 N6 -109(7)
C32 P3 N7 C35 59.6(8)
C29 P3 N7 C35 168.1(8)
Ru2 P3 N7 C35 -71.8(8)
C44 P4 N8 C36 -172.2(6)
C41 P4 N8 C36 78.7(6)
Ru2 P4 N8 C36 -52.4(6)
N5 Ru2 C24 C25 139.2(4)
C28 Ru2 C24 C25 113.8(6)
C26 Ru2 C24 C25 37.9(4)
C27 Ru2 C24 C25 77.6(4)
P4 Ru2 C24 C25 -36.3(5)
P3 Ru2 C24 C25 -128.3(4)
N5 Ru2 C24 C28 25.4(6)
C25 Ru2 C24 C28 -113.8(6)
C26 Ru2 C24 C28 -75.9(5)
C27 Ru2 C24 C28 -36.2(5)
P4 Ru2 C24 C28 -150.1(4)
P3 Ru2 C24 C28 117.9(4)
C28 C24 C25 C26 -0.6(7)
Ru2 C24 C25 C26 -64.0(4)
C28 C24 C25 Ru2 63.5(4)
N5 Ru2 C25 C24 -92.4(7)
C28 Ru2 C25 C24 -39.7(4)
C26 Ru2 C25 C24 -118.9(6)
C27 Ru2 C25 C24 -84.0(4)
P4 Ru2 C25 C24 152.9(4)
P3 Ru2 C25 C24 58.1(4)
N5 Ru2 C25 C26 26.5(8)
C24 Ru2 C25 C26 118.9(6)
C28 Ru2 C25 C26 79.3(5)
C27 Ru2 C25 C26 34.9(4)
P4 Ru2 C25 C26 -88.2(4)
P3 Ru2 C25 C26 177.1(4)
C24 C25 C26 C27 1.7(7)
Ru2 C25 C26 C27 -61.2(5)
C24 C25 C26 Ru2 63.0(4)
N5 Ru2 C26 C27 -47.4(5)
C25 Ru2 C26 C27 119.3(7)
C24 Ru2 C26 C27 81.9(5)
C28 Ru2 C26 C27 39.3(5)
P4 Ru2 C26 C27 -145.7(4)
P3 Ru2 C26 C27 113.3(5)
N5 Ru2 C26 C25 -166.7(4)
C24 Ru2 C26 C25 -37.3(4)
C28 Ru2 C26 C25 -80.0(5)
C27 Ru2 C26 C25 -119.3(7)
P4 Ru2 C26 C25 95.0(4)
P3 Ru2 C26 C25 -5.9(7)
C25 C26 C27 C28 -2.0(8)
Ru2 C26 C27 C28 -58.8(5)
C25 C26 C27 Ru2 56.8(4)
N5 Ru2 C27 C26 137.4(5)
C25 Ru2 C27 C26 -38.6(5)
C24 Ru2 C27 C26 -82.2(5)
C28 Ru2 C27 C26 -117.6(7)
P4 Ru2 C27 C26 41.7(5)
P3 Ru2 C27 C26 -132.4(4)
N5 Ru2 C27 C28 -105.0(5)
C25 Ru2 C27 C28 79.0(5)
C24 Ru2 C27 C28 35.4(4)
C26 Ru2 C27 C28 117.6(7)
P4 Ru2 C27 C28 159.2(4)
P3 Ru2 C27 C28 -14.9(6)
C25 C24 C28 C27 -0.7(7)
Ru2 C24 C28 C27 60.4(5)
C25 C24 C28 Ru2 -61.1(4)
C26 C27 C28 C24 1.8(8)
Ru2 C27 C28 C24 -58.7(5)
C26 C27 C28 Ru2 60.5(5)
N5 Ru2 C28 C24 -161.7(4)
C25 Ru2 C28 C24 40.6(4)
C26 Ru2 C28 C24 85.7(5)
C27 Ru2 C28 C24 121.7(7)
P4 Ru2 C28 C24 73.2(7)
P3 Ru2 C28 C24 -67.0(4)
N5 Ru2 C28 C27 76.5(5)
C25 Ru2 C28 C27 -81.1(5)
C24 Ru2 C28 C27 -121.7(7)
C26 Ru2 C28 C27 -36.0(5)
P4 Ru2 C28 C27 -48.5(7)
P3 Ru2 C28 C27 171.3(4)
N7 P3 C29 C31 -71.6(7)
C32 P3 C29 C31 36.5(8)
Ru2 P3 C29 C31 167.6(6)
N7 P3 C29 C30 62.4(7)
C32 P3 C29 C30 170.5(6)
Ru2 P3 C29 C30 -58.4(7)
N7 P3 C32 C33 165.8(6)
C29 P3 C32 C33 63.3(7)
Ru2 P3 C32 C33 -65.0(7)
N7 P3 C32 C34 39.6(9)
C29 P3 C32 C34 -62.9(9)
Ru2 P3 C32 C34 168.8(7)
P3 N7 C35 C40 175.6(6)
P3 N7 C35 C36 54.3(9)
P4 N8 C36 C37 -124.6(6)
P4 N8 C36 C35 113.5(6)
N7 C35 C36 N8 -74.3(8)
C40 C35 C36 N8 169.5(6)
N7 C35 C36 C37 170.0(6)
C40 C35 C36 C37 53.7(9)
N8 C36 C37 C38 -174.0(7)
C35 C36 C37 C38 -54.4(9)
C36 C37 C38 C39 55.3(9)
C37 C38 C39 C40 -60.0(10)
C38 C39 C40 C35 57.7(10)
N7 C35 C40 C39 -177.2(7)
C36 C35 C40 C39 -53.1(9)
N8 P4 C41 C43 -81.2(6)
C44 P4 C41 C43 173.3(5)
Ru2 P4 C41 C43 48.3(6)
N8 P4 C41 C42 45.8(6)
C44 P4 C41 C42 -59.6(6)
Ru2 P4 C41 C42 175.3(4)
N8 P4 C44 C45 -22.8(7)
C41 P4 C44 C45 91.6(7)
Ru2 P4 C44 C45 -141.9(6)
N8 P4 C44 C46 -151.5(5)
C41 P4 C44 C46 -37.1(6)
Ru2 P4 C44 C46 89.4(5)
C52 C47 C48 C49 0.6(8)
B1 C47 C48 C49 176.1(5)
C47 C48 C49 C50 -0.7(9)
C47 C48 C49 C53 174.0(5)
C48 C49 C50 C51 0.3(8)
C53 C49 C50 C51 -174.5(5)
C49 C50 C51 C52 0.2(9)
C49 C50 C51 C54 -178.7(6)
C50 C51 C52 C47 -0.3(10)
C54 C51 C52 C47 178.5(6)
C48 C47 C52 C51 -0.1(8)
B1 C47 C52 C51 -175.4(6)
C50 C49 C53 F3 93.9(7)
C48 C49 C53 F3 -81.1(7)
C50 C49 C53 F1 -21.8(8)
C48 C49 C53 F1 163.2(5)
C50 C49 C53 F2 -147.8(5)
C48 C49 C53 F2 37.2(7)
C50 C51 C54 F5 84.9(9)
C52 C51 C54 F5 -94.0(8)
C50 C51 C54 F4 -166.2(8)
C52 C51 C54 F4 14.9(12)
C50 C51 C54 F6 -31.8(11)
C52 C51 C54 F6 149.3(8)
C60 C55 C56 C57 -0.5(9)
B1 C55 C56 C57 169.0(6)
C55 C56 C57 C58 0.3(10)
C55 C56 C57 C61 -178.6(6)
C56 C57 C58 C59 1.0(10)
C61 C57 C58 C59 179.7(7)
C57 C58 C59 C60 -2.0(10)
C57 C58 C59 C62 179.6(6)
C58 C59 C60 C55 1.7(9)
C62 C59 C60 C55 -179.8(6)
C56 C55 C60 C59 -0.5(9)
B1 C55 C60 C59 -170.3(6)
C56 C57 C61 F9 -144.7(7)
C58 C57 C61 F9 36.6(10)
C56 C57 C61 F8 -27.1(12)
C58 C57 C61 F8 154.2(8)
C56 C57 C61 F7 92.6(10)
C58 C57 C61 F7 -86.1(11)
C60 C59 C62 F12 -174.1(6)
C58 C59 C62 F12 4.4(9)
C60 C59 C62 F10 -51.3(8)
C58 C59 C62 F10 127.2(7)
C60 C59 C62 F11 67.3(8)
C58 C59 C62 F11 -114.2(7)
C68 C63 C64 C65 2.5(8)
B1 C63 C64 C65 175.2(5)
C63 C64 C65 C66 -1.5(8)
C63 C64 C65 C69 -177.9(5)
C64 C65 C66 C67 -0.2(9)
C69 C65 C66 C67 175.9(6)
C65 C66 C67 C68 0.8(8)
C65 C66 C67 C70 -178.4(6)
C66 C67 C68 C63 0.2(8)
C70 C67 C68 C63 179.6(5)
C64 C63 C68 C67 -1.9(8)
B1 C63 C68 C67 -174.7(5)
C64 C65 C69 F15 79.9(8)
C66 C65 C69 F15 -96.4(8)
C64 C65 C69 F14 -159.7(6)
C66 C65 C69 F14 24.0(8)
C64 C65 C69 F13 -35.4(9)
C66 C65 C69 F13 148.3(7)
C68 C67 C70 F16 -175.7(5)
C66 C67 C70 F16 3.6(9)
C68 C67 C70 F18 66.4(8)
C66 C67 C70 F18 -114.3(7)
C68 C67 C70 F17 -53.7(7)
C66 C67 C70 F17 125.6(6)
C76 C71 C72 C73 -4.8(8)
B1 C71 C72 C73 -178.6(5)
C71 C72 C73 C74 1.9(8)
C71 C72 C73 C77 -176.3(6)
C72 C73 C74 C75 1.4(8)
C77 C73 C74 C75 179.7(6)
C73 C74 C75 C76 -1.8(9)
C73 C74 C75 C78 174.7(5)
C72 C71 C76 C75 4.3(8)
B1 C71 C76 C75 178.4(5)
C74 C75 C76 C71 -1.2(9)
C78 C75 C76 C71 -177.8(5)
C74 C73 C77 F19 177.4(7)
C72 C73 C77 F19 -4.3(10)
C74 C73 C77 F20 66.2(10)
C72 C73 C77 F20 -115.5(8)
C74 C73 C77 F21 -43.3(9)
C72 C73 C77 F21 135.0(7)
C76 C75 C78 F23 -53.3(8)
C74 C75 C78 F23 130.0(6)
C76 C75 C78 F22 -171.4(5)
C74 C75 C78 F22 11.8(8)
C76 C75 C78 F24 61.2(6)
C74 C75 C78 F24 -115.6(6)
C60 C55 B1 C63 80.9(6)
C56 C55 B1 C63 -88.7(6)
C60 C55 B1 C71 -162.2(5)
C56 C55 B1 C71 28.2(7)
C60 C55 B1 C47 -38.1(7)
C56 C55 B1 C47 152.3(5)
C64 C63 B1 C55 -92.9(6)
C68 C63 B1 C55 79.8(6)
C64 C63 B1 C71 150.1(5)
C68 C63 B1 C71 -37.2(7)
C64 C63 B1 C47 26.6(7)
C68 C63 B1 C47 -160.6(5)
C76 C71 B1 C55 46.0(7)
C72 C71 B1 C55 -140.3(5)
C76 C71 B1 C63 161.0(5)
C72 C71 B1 C63 -25.3(7)
C76 C71 B1 C47 -77.1(7)
C72 C71 B1 C47 96.5(6)
C48 C47 B1 C55 156.0(5)
C52 C47 B1 C55 -29.0(8)
C48 C47 B1 C63 39.6(7)
C52 C47 B1 C63 -145.5(5)
C48 C47 B1 C71 -81.8(7)
C52 C47 B1 C71 93.2(7)
C84 C79 C80 C81 2.4(8)
B2 C79 C80 C81 175.9(5)
C79 C80 C81 C82 -2.3(9)
C79 C80 C81 C85 178.1(6)
C80 C81 C82 C83 -0.1(8)
C85 C81 C82 C83 179.4(5)
C81 C82 C83 C84 2.3(8)
C81 C82 C83 C86 -177.1(6)
C80 C79 C84 C83 -0.1(8)
B2 C79 C84 C83 -173.4(5)
C82 C83 C84 C79 -2.3(9)
C86 C83 C84 C79 177.1(6)
C80 C81 C85 F27 -68.0(9)
C82 C81 C85 F27 112.5(7)
C80 C81 C85 F25 170.4(6)
C82 C81 C85 F25 -9.2(9)
C80 C81 C85 F26 45.7(7)
C82 C81 C85 F26 -133.9(6)
C82 C83 C86 F28 -132.8(7)
C84 C83 C86 F28 47.9(9)
C82 C83 C86 F30 112.0(7)
C84 C83 C86 F30 -67.4(8)
C82 C83 C86 F29 -14.5(9)
C84 C83 C86 F29 166.2(6)
C92 C87 C88 C89 -4.3(9)
B2 C87 C88 C89 -176.0(5)
C87 C88 C89 C90 1.2(9)
C87 C88 C89 C93 179.5(5)
C88 C89 C90 C91 1.8(9)
C93 C89 C90 C91 -176.3(6)
C89 C90 C91 C92 -1.6(10)
C89 C90 C91 C94 -180.0(6)
C90 C91 C92 C87 -1.5(9)
C94 C91 C92 C87 176.9(5)
C88 C87 C92 C91 4.4(9)
B2 C87 C92 C91 176.1(6)
C88 C89 C93 F33 -73.3(7)
C90 C89 C93 F33 104.9(7)
C88 C89 C93 F32 44.2(9)
C90 C89 C93 F32 -137.7(7)
C88 C89 C93 F31 163.8(6)
C90 C89 C93 F31 -18.0(9)
C92 C91 C94 F34 177.2(6)
C90 C91 C94 F34 -4.5(9)
C92 C91 C94 F36 -64.0(9)
C90 C91 C94 F36 114.3(8)
C92 C91 C94 F35 51.3(8)
C90 C91 C94 F35 -130.3(7)
C100 C95 C96 C97 0.8(9)
B2 C95 C96 C97 174.8(5)
C95 C96 C97 C98 0.5(9)
C95 C96 C97 C101 -178.7(5)
C96 C97 C98 C99 -2.0(9)
C101 C97 C98 C99 177.2(6)
C97 C98 C99 C100 2.1(10)
C97 C98 C99 C102 179.0(6)
C98 C99 C100 C95 -0.7(9)
C102 C99 C100 C95 -177.8(6)
C96 C95 C100 C99 -0.7(9)
B2 C95 C100 C99 -174.7(6)
C96 C97 C101 F39 -168.9(6)
C98 C97 C101 F39 11.9(9)
C96 C97 C101 F38 -49.5(9)
C98 C97 C101 F38 131.3(7)
C96 C97 C101 F37 67.5(8)
C98 C97 C101 F37 -111.6(8)
F42 F41 C102 F40 107.0(9)
F42 F41 C102 C99 -119.6(11)
F41 F42 C102 F40 -109.9(9)
F41 F42 C102 C99 128.3(9)
C100 C99 C102 F41 13.9(11)
C98 C99 C102 F41 -163.0(8)
C100 C99 C102 F42 -100.2(10)
C98 C99 C102 F42 82.8(11)
C100 C99 C102 F40 144.5(9)
C98 C99 C102 F40 -32.4(11)
C108 C103 C104 C105 -2.9(8)
B2 C103 C104 C105 -179.4(5)
C103 C104 C105 C106 1.4(8)
C103 C104 C105 C109 -173.4(5)
C104 C105 C106 C107 1.1(8)
C109 C105 C106 C107 176.0(5)
C105 C106 C107 C108 -2.0(9)
C105 C106 C107 C110 177.3(5)
C104 C103 C108 C107 2.0(8)
B2 C103 C108 C107 178.9(5)
C106 C107 C108 C103 0.3(9)
C110 C107 C108 C103 -179.0(5)
C106 C105 C109 F44 10.3(9)
C104 C105 C109 F44 -174.9(6)
C106 C105 C109 F45 -107.1(7)
C104 C105 C109 F45 67.6(8)
C106 C105 C109 F43 133.7(6)
C104 C105 C109 F43 -51.6(7)
C108 C107 C110 F46 -55.9(7)
C106 C107 C110 F46 124.9(6)
C108 C107 C110 F48 -173.0(5)
C106 C107 C110 F48 7.7(8)
C108 C107 C110 F47 58.4(6)
C106 C107 C110 F47 -120.8(6)
C92 C87 B2 C95 -94.7(7)
C88 C87 B2 C95 77.0(7)
C92 C87 B2 C103 150.3(5)
C88 C87 B2 C103 -38.1(7)
C92 C87 B2 C79 28.8(7)
C88 C87 B2 C79 -159.5(5)
C100 C95 B2 C87 91.9(7)
C96 C95 B2 C87 -82.1(7)
C100 C95 B2 C103 -151.9(5)
C96 C95 B2 C103 34.1(7)
C100 C95 B2 C79 -31.2(7)
C96 C95 B2 C79 154.8(5)
C108 C103 B2 C87 164.9(5)
C104 C103 B2 C87 -18.7(8)
C108 C103 B2 C95 48.5(7)
C104 C103 B2 C95 -135.1(6)
C108 C103 B2 C79 -73.1(7)
C104 C103 B2 C79 103.3(7)
C84 C79 B2 C87 -155.2(5)
C80 C79 B2 C87 31.9(7)
C84 C79 B2 C95 -33.6(8)
C80 C79 B2 C95 153.4(5)
C84 C79 B2 C103 84.7(7)
C80 C79 B2 C103 -88.2(7)
